data_7034160
loop_
_publ_author_name
'Heindl, Claudia'
'Kuntz, Andrea'
'Peresypkina, Eugenia V.'
'Virovets, Alexander V.'
'Zabel, Manfred'
'L\"udeker, David'
'Brunklaus, Gunther'
'Scheer, Manfred'

_publ_section_title
;
 Unexpected fragmentations of triphosphaferrocene - formation of
 supramolecular assemblies containing the (1,2,4-P3C2Mes2)(-) ligand.
;
_journal_issue 14
_journal_name_full 'Dalton transactions (Cambridge, England : 2003)'
_journal_page_first 6502
_journal_page_last 6509
_journal_paper_doi 10.1039/c5dt00303b
_journal_volume 44
_journal_year 2015
_chemical_compound_source 'see text'
_chemical_formula_moiety 'C112 H136 Cl16 Cu20 N16 P12, 6(C2 H3 N)'
_chemical_formula_structural '[{Cu7Cl4(P3C2Mes2)2(MeCN)7}2{Cu2Cl2(MeCN)2}{Cu2Cl3}2]\'u6MeCN'
_chemical_formula_sum 'C124 H154 Cl16 Cu20 N22 P12'
_chemical_formula_weight 4162.54
_chemical_name_systematic ?
_space_group_IT_number 2
_symmetry_cell_setting triclinic
_symmetry_Int_Tables_number 2
_symmetry_space_group_name_Hall '-P 1'
_symmetry_space_group_name_H-M 'P -1'
_atom_sites_solution_hydrogens geom
_atom_sites_solution_primary direct
_atom_sites_solution_secondary difmap
_audit_update_record
;
2015-02-16 deposited with the CCDC.
2015-02-24 downloaded from the CCDC.
;
_cell_angle_alpha 89.990(4)
_cell_angle_beta 83.485(5)
_cell_angle_gamma 71.708(5)
_cell_formula_units_Z 1
_cell_length_a 14.7230(11)
_cell_length_b 16.4433(8)
_cell_length_c 17.7704(9)
_cell_measurement_reflns_used 14293
_cell_measurement_temperature 173
_cell_measurement_theta_max 62.0486
_cell_measurement_theta_min 2.4987
_cell_volume 4055.5(4)
_computing_cell_refinement
;
CrysAlis RED, Oxford Diffraction Ltd.,
Version 1.171.32.30 (release 18-06-2008 CrysAlis171 .NET)
;
_computing_data_collection
;
CrysAlis CCD, Oxford Diffraction Ltd.,
Version 1.171.32.30 (release 18-06-2008 CrysAlis171 .NET)
;
_computing_data_reduction
;
CrysAlis RED, Oxford Diffraction Ltd.,
Version 1.171.32.30 (release 18-06-2008 CrysAlis171 .NET)
;
_computing_molecular_graphics 'PLATON (Spek, 1990)'
_computing_publication_material 'PLATON (Spek, 2003)'
_computing_structure_refinement 'SHELXL-97 (Sheldrick, 1997)'
_computing_structure_solution 'SIR-97 (Altomare, 1999)'
_diffrn_ambient_temperature 173
_diffrn_detector_area_resol_mean 10.5431
_diffrn_measured_fraction_theta_full 0.969
_diffrn_measured_fraction_theta_max 0.969
_diffrn_measurement_device_type 'Oxford Diffraction Gemini Ultra'
_diffrn_measurement_method omega-scan
_diffrn_radiation_monochromator mirror
_diffrn_radiation_probe x-ray
_diffrn_radiation_source 'Enhance (Cu) X-ray Source'
_diffrn_radiation_type CuK\a
_diffrn_radiation_wavelength 1.54184
_diffrn_reflns_av_R_equivalents 0.0301
_diffrn_reflns_av_sigmaI/netI 0.0372
_diffrn_reflns_limit_h_max 16
_diffrn_reflns_limit_h_min -16
_diffrn_reflns_limit_k_max 14
_diffrn_reflns_limit_k_min -18
_diffrn_reflns_limit_l_max 20
_diffrn_reflns_limit_l_min -20
_diffrn_reflns_number 24323
_diffrn_reflns_reduction_process
;
;
_diffrn_reflns_theta_full 62.24
_diffrn_reflns_theta_max 62.24
_diffrn_reflns_theta_min 2.50
_diffrn_standards_decay_% 0
_diffrn_standards_number 0
_exptl_absorpt_coefficient_mu 6.679
_exptl_absorpt_correction_T_max 1.00000
_exptl_absorpt_correction_T_min 0.56918
_exptl_absorpt_correction_type multi-scan
_exptl_absorpt_process_details
;
CrysAlis RED, Oxford Diffraction Ltd.,
Version 1.171.32.30 (release 18-06-2008 CrysAlis171 .NET)
Empirical absorption correction using spherical harmonics,
 implemented in SCALE3 ABSPACK scaling algorithm.
;
_exptl_crystal_colour 'orange to red'
_exptl_crystal_density_diffrn 1.704
_exptl_crystal_density_method 'Not Measured'
_exptl_crystal_description platelike
_exptl_crystal_F_000 2084
_exptl_crystal_size_max 0.153
_exptl_crystal_size_mid 0.099
_exptl_crystal_size_min 0.043
_refine_diff_density_max 1.200
_refine_diff_density_min -0.651
_refine_diff_density_rms 0.107
_refine_ls_extinction_method none
_refine_ls_goodness_of_fit_ref 1.049
_refine_ls_hydrogen_treatment constr
_refine_ls_matrix_type full
_refine_ls_number_parameters 897
_refine_ls_number_reflns 12422
_refine_ls_number_restraints 0
_refine_ls_restrained_S_all 1.049
_refine_ls_R_factor_all 0.0570
_refine_ls_R_factor_gt 0.0437
_refine_ls_shift/su_max 0.009
_refine_ls_shift/su_mean 0.000
_refine_ls_structure_factor_coef Fsqd
_refine_ls_weighting_details 'calc w=1/[\s^2^(Fo^2^)+(0.0845P)^2^+0.2935P] where P=(Fo^2^+2Fc^2^)/3'
_refine_ls_weighting_scheme calc
_refine_ls_wR_factor_gt 0.1197
_refine_ls_wR_factor_ref 0.1265
_reflns_number_gt 9915
_reflns_number_total 12422
_reflns_threshold_expression I>2\s(I)
_cod_data_source_file c5dt00303b2.cif
_cod_data_source_block as353
_cod_depositor_comments
;
The following automatic conversions were performed:

'_symmetry_cell_setting' value 'Triclinic' changed to 'triclinic'
according to
/usr/data/users/saulius/crontab/automatic-downloads/rss-feeds/RSC/lib/dictionaries/cif_core.dic
dictionary named 'cif_core.dic' version 2.4.2 from 2011-04-26.

Automatic conversion script
Id: cif_fix_values 3008 2015-01-20 13:52:24Z robertas 

 Adding full bibliography for 7034160--7034167.cif.
;
_cod_database_code 7034160

loop_
_symmetry_equiv_pos_site_id
_symmetry_equiv_pos_as_xyz
1 x,y,z
2 -x,-y,-z

loop_
_atom_site_aniso_label
_atom_site_aniso_U_11
_atom_site_aniso_U_22
_atom_site_aniso_U_33
_atom_site_aniso_U_23
_atom_site_aniso_U_13
_atom_site_aniso_U_12
Cu1 0.0297(3) 0.0336(4) 0.0264(4) 0.0034(3) 0.0010(3) -0.0006(3)
Cu2 0.0315(4) 0.0304(4) 0.0282(4) -0.0017(3) -0.0075(3) -0.0035(3)
Cu3 0.0304(3) 0.0307(4) 0.0276(4) 0.0037(3) -0.0029(3) -0.0017(3)
Cu4 0.0359(4) 0.0384(4) 0.0339(4) -0.0046(3) -0.0002(3) -0.0097(3)
Cu5 0.0368(4) 0.0404(4) 0.0226(3) -0.0018(3) -0.0066(3) -0.0018(3)
Cu6 0.0375(4) 0.0391(4) 0.0370(4) 0.0108(3) -0.0075(3) -0.0103(3)
Cu7 0.0419(4) 0.0397(4) 0.0289(4) 0.0018(3) -0.0132(3) 0.0001(3)
Cu8 0.0357(4) 0.0376(4) 0.0370(4) -0.0045(3) -0.0041(3) -0.0098(3)
Cu9 0.0276(3) 0.0367(4) 0.0319(4) 0.0033(3) -0.0052(3) 0.0004(3)
Cu10 0.0403(5) 0.0839(7) 0.0722(6) 0.0369(5) -0.0039(4) -0.0031(5)
Cl1 0.0290(5) 0.0282(6) 0.0242(5) 0.0017(4) -0.0061(4) -0.0022(4)
Cl2 0.0348(6) 0.0274(6) 0.0245(5) 0.0005(4) -0.0015(4) -0.0080(5)
Cl3 0.0259(5) 0.0245(6) 0.0219(5) 0.0043(4) 0.0018(4) 0.0002(4)
Cl4 0.0300(5) 0.0272(6) 0.0333(6) 0.0095(4) -0.0132(4) -0.0083(4)
Cl5 0.0262(5) 0.0282(6) 0.0367(6) -0.0095(5) -0.0078(4) -0.0043(4)
Cl6 0.0441(6) 0.0323(7) 0.0411(7) -0.0007(5) -0.0083(5) -0.0063(5)
Cl7 0.0389(6) 0.0393(7) 0.0492(7) -0.0022(6) -0.0161(5) -0.0085(5)
Cl8 0.0398(7) 0.0474(8) 0.0641(9) -0.0026(7) -0.0158(6) 0.0008(6)
P1 0.0248(5) 0.0290(7) 0.0204(5) 0.0023(4) -0.0022(4) 0.0001(5)
P2 0.0236(5) 0.0263(6) 0.0194(5) 0.0021(4) -0.0028(4) -0.0006(4)
P3 0.0243(5) 0.0272(6) 0.0185(5) 0.0021(4) -0.0043(4) -0.0017(4)
P4 0.0238(5) 0.0328(7) 0.0246(6) -0.0004(5) -0.0049(4) -0.0016(5)
P5 0.0251(5) 0.0292(6) 0.0217(5) 0.0006(5) -0.0051(4) -0.0023(5)
P6 0.0232(5) 0.0292(6) 0.0221(5) 0.0000(5) -0.0038(4) -0.0020(5)
N1 0.045(2) 0.049(3) 0.035(2) 0.017(2) -0.0001(19) -0.006(2)
N2 0.040(2) 0.043(3) 0.037(3) -0.0016(19) -0.0118(18) -0.012(2)
N3 0.034(2) 0.039(3) 0.028(2) 0.0051(18) -0.0038(17) -0.0033(18)
N4 0.037(2) 0.044(3) 0.038(2) -0.0004(19) -0.0058(19) -0.0098(19)
N5 0.042(2) 0.040(3) 0.032(2) -0.0018(19) -0.0091(19) -0.004(2)
N6 0.045(2) 0.033(3) 0.038(2) 0.008(2) -0.0068(19) -0.009(2)
N7 0.044(2) 0.052(3) 0.030(2) 0.000(2) -0.0065(18) -0.007(2)
N8 0.044(2) 0.036(3) 0.034(2) -0.005(2) -0.0051(18) -0.007(2)
C1 0.027(2) 0.027(2) 0.021(2) 0.0017(18) -0.0021(17) -0.0054(19)
C2 0.024(2) 0.032(3) 0.021(2) 0.0009(19) -0.0023(17) 0.0001(19)
C3 0.033(2) 0.031(3) 0.023(2) 0.0014(19) 0.0002(18) -0.003(2)
C4 0.036(2) 0.034(3) 0.025(2) -0.005(2) -0.0074(19) -0.004(2)
C5 0.034(2) 0.041(3) 0.024(2) 0.004(2) -0.0033(19) 0.000(2)
C6 0.033(2) 0.035(3) 0.024(2) 0.007(2) -0.0020(18) -0.005(2)
C7 0.025(2) 0.034(3) 0.027(2) 0.003(2) 0.0005(18) -0.0011(19)
C8 0.053(3) 0.039(3) 0.026(3) 0.001(2) -0.007(2) -0.008(2)
C9 0.055(3) 0.050(3) 0.024(3) 0.008(2) -0.011(2) -0.005(3)
C10 0.053(3) 0.038(3) 0.029(3) 0.003(2) -0.004(2) -0.017(2)
C11 0.029(2) 0.026(2) 0.021(2) -0.0010(18) -0.0062(17) -0.0044(19)
C12 0.025(2) 0.032(3) 0.021(2) 0.0004(18) -0.0014(17) -0.0016(19)
C13 0.031(2) 0.028(3) 0.025(2) 0.0000(19) -0.0012(18) -0.0045(19)
C14 0.030(2) 0.035(3) 0.027(2) 0.000(2) -0.0079(18) -0.005(2)
C15 0.033(2) 0.031(3) 0.026(2) 0.0034(19) -0.0051(19) 0.000(2)
C16 0.038(3) 0.022(3) 0.034(3) 0.0039(19) -0.010(2) -0.005(2)
C17 0.031(2) 0.026(3) 0.024(2) 0.0012(18) -0.0061(18) -0.0044(19)
C18 0.046(3) 0.032(3) 0.041(3) 0.005(2) -0.016(2) -0.010(2)
C19 0.042(3) 0.040(3) 0.040(3) 0.007(2) -0.018(2) -0.004(2)
C20 0.047(3) 0.034(3) 0.038(3) 0.002(2) -0.018(2) -0.007(2)
C21 0.029(2) 0.029(3) 0.023(2) 0.0035(18) -0.0018(18) -0.0041(19)
C22 0.024(2) 0.029(3) 0.024(2) -0.0002(18) -0.0046(17) -0.0010(18)
C23 0.025(2) 0.030(3) 0.030(2) 0.000(2) -0.0048(18) 0.0006(19)
C24 0.040(3) 0.028(3) 0.041(3) -0.001(2) -0.008(2) -0.004(2)
C25 0.038(3) 0.043(3) 0.034(3) -0.010(2) -0.001(2) -0.005(2)
C26 0.043(3) 0.043(3) 0.025(2) 0.000(2) 0.003(2) -0.008(2)
C27 0.030(2) 0.031(3) 0.030(2) 0.001(2) -0.0030(19) -0.005(2)
C28 0.038(3) 0.033(3) 0.039(3) 0.006(2) -0.011(2) -0.007(2)
C29 0.074(4) 0.050(4) 0.045(3) -0.017(3) 0.002(3) -0.014(3)
C30 0.054(3) 0.038(3) 0.032(3) 0.003(2) 0.003(2) -0.010(2)
C31 0.025(2) 0.025(2) 0.023(2) 0.0011(18) -0.0044(17) -0.0055(18)
C32 0.021(2) 0.032(3) 0.023(2) -0.0003(19) -0.0028(16) -0.0041(18)
C33 0.025(2) 0.033(3) 0.033(2) 0.005(2) -0.0095(18) -0.0064(19)
C34 0.035(2) 0.036(3) 0.029(2) -0.001(2) -0.0056(19) -0.014(2)
C35 0.030(2) 0.050(3) 0.029(3) -0.002(2) -0.0049(19) -0.012(2)
C36 0.038(3) 0.044(3) 0.025(2) 0.010(2) -0.009(2) -0.005(2)
C37 0.030(2) 0.035(3) 0.025(2) 0.006(2) -0.0029(18) -0.004(2)
C38 0.048(3) 0.040(3) 0.037(3) 0.012(2) -0.015(2) -0.022(2)
C39 0.063(4) 0.064(4) 0.031(3) 0.000(3) -0.018(3) -0.020(3)
C40 0.048(3) 0.033(3) 0.033(3) 0.005(2) -0.004(2) -0.010(2)
C41 0.039(3) 0.044(3) 0.032(3) 0.002(2) -0.001(2) -0.013(2)
C42 0.058(3) 0.048(3) 0.035(3) 0.016(2) -0.009(2) -0.014(3)
C43 0.047(3) 0.053(4) 0.038(3) 0.002(2) -0.016(2) -0.022(3)
C44 0.091(5) 0.114(6) 0.036(3) -0.009(4) -0.028(3) -0.041(5)
C45 0.029(2) 0.030(3) 0.039(3) 0.001(2) -0.004(2) -0.002(2)
C46 0.049(3) 0.062(4) 0.029(3) 0.003(2) -0.007(2) -0.014(3)
C47 0.039(3) 0.035(3) 0.044(3) 0.001(2) -0.007(2) -0.011(2)
C48 0.040(3) 0.059(4) 0.070(4) 0.000(3) 0.008(3) -0.012(3)
C49 0.039(3) 0.045(3) 0.024(2) -0.002(2) -0.007(2) -0.005(2)
C50 0.049(3) 0.066(4) 0.040(3) 0.002(3) -0.017(3) 0.000(3)
C51 0.042(3) 0.040(3) 0.031(3) 0.003(2) -0.001(2) -0.007(2)
C52 0.066(4) 0.041(3) 0.044(3) 0.010(3) -0.008(3) 0.000(3)
C53 0.038(3) 0.048(3) 0.032(3) 0.003(2) -0.003(2) -0.012(2)
C54 0.061(4) 0.058(4) 0.042(3) -0.010(3) 0.006(3) -0.024(3)
C55 0.039(3) 0.042(3) 0.027(3) 0.003(2) -0.014(2) -0.003(2)
C56 0.084(4) 0.040(3) 0.042(3) -0.003(3) -0.024(3) -0.008(3)
N9 0.106(5) 0.074(5) 0.079(5) 0.011(4) -0.013(4) -0.014(4)
C57 0.071(4) 0.059(5) 0.067(4) 0.009(4) -0.018(4) -0.018(4)
C58 0.075(5) 0.073(5) 0.103(6) -0.011(4) 0.006(4) -0.028(4)
N10 0.069(4) 0.085(4) 0.076(4) 0.022(3) -0.017(3) -0.035(3)
C59 0.057(4) 0.054(4) 0.039(3) 0.007(3) -0.016(3) -0.014(3)
C60 0.059(3) 0.063(4) 0.035(3) 0.008(3) -0.009(2) -0.022(3)
N11 0.052(3) 0.068(4) 0.048(3) 0.013(3) -0.001(2) 0.002(3)
C61 0.045(3) 0.055(4) 0.039(3) 0.003(3) -0.001(2) -0.003(3)
C62 0.073(4) 0.060(4) 0.059(4) 0.020(3) 0.006(3) 0.001(3)

loop_
_atom_site_label
_atom_site_type_symbol
_atom_site_thermal_displace_type
_atom_site_fract_x
_atom_site_fract_y
_atom_site_fract_z
_atom_site_occupancy
_atom_site_U_iso_or_equiv
_atom_site_calc_flag
_atom_site_refinement_flags
Cu1 Cu Uani 0.08537(5) 0.92529(4) 0.49267(4) 1.000 0.0325(2) . .
Cu2 Cu Uani 0.56898(4) 0.80195(4) 0.33947(4) 1.000 0.0312(2) . .
Cu3 Cu Uani 0.54713(5) 0.65523(4) 0.35662(4) 1.000 0.0315(2) . .
Cu4 Cu Uani 0.38043(5) 0.68499(5) 0.26573(4) 1.000 0.0369(2) . .
Cu5 Cu Uani 0.37583(5) 0.80447(5) 0.14388(4) 1.000 0.0355(2) . .
Cu6 Cu Uani 0.43697(5) 0.91766(5) 0.20141(4) 1.000 0.0380(2) . .
Cu7 Cu Uani 0.59164(5) 0.67953(5) 0.07915(4) 1.000 0.0392(2) . .
Cu8 Cu Uani 0.56636(5) 0.56034(5) 0.16892(4) 1.000 0.0372(2) . .
Cu9 Cu Uani 1.01488(5) 0.48327(5) 0.23998(4) 1.000 0.0344(2) . .
Cu10 Cu Uani 1.20358(6) 0.33985(7) 0.24846(6) 1.000 0.0696(3) . .
Cl1 Cl Uani 0.41435(7) 0.65106(7) 0.12937(6) 1.000 0.0285(3) . .
Cl2 Cl Uani 0.50340(7) 0.54615(7) 0.29676(6) 1.000 0.0295(3) . .
Cl3 Cl Uani 0.52019(7) 0.82568(7) 0.07705(5) 1.000 0.0264(3) . .
Cl4 Cl Uani 0.55250(7) 0.92933(7) 0.27536(6) 1.000 0.0296(3) . .
Cl5 Cl Uani 0.06243(7) 1.05981(7) 0.55531(6) 1.000 0.0310(3) . .
Cl6 Cl Uani 1.06892(9) 0.34164(8) 0.20006(7) 1.000 0.0403(4) . .
Cl7 Cl Uani 1.13806(8) 0.48822(8) 0.30209(7) 1.000 0.0425(4) . .
Cl8 Cl Uani 1.34867(9) 0.25948(9) 0.25122(9) 1.000 0.0531(5) . .
P1 P Uani 0.21307(8) 0.88004(7) 0.41043(6) 1.000 0.0268(3) . .
P2 P Uani 0.41529(7) 0.77751(7) 0.35636(6) 1.000 0.0248(3) . .
P3 P Uani 0.34557(7) 0.84398(7) 0.26695(6) 1.000 0.0247(3) . .
P4 P Uani 0.87321(8) 0.56642(8) 0.22448(6) 1.000 0.0286(3) . .
P5 P Uani 0.68071(8) 0.62601(8) 0.17124(6) 1.000 0.0266(3) . .
P6 P Uani 0.67643(7) 0.68136(7) 0.27851(6) 1.000 0.0262(3) . .
N1 N Uani 0.0904(3) 0.8457(3) 0.5786(3) 1.000 0.0455(14) . .
N2 N Uani 0.5976(3) 0.8275(3) 0.4418(2) 1.000 0.0397(16) . .
N3 N Uani 0.5833(3) 0.6194(3) 0.4583(2) 1.000 0.0356(14) . .
N4 N Uani 0.2543(3) 0.6664(3) 0.2993(2) 1.000 0.0403(14) . .
N5 N Uani 0.2706(3) 0.8534(3) 0.0815(2) 1.000 0.0397(14) . .
N6 N Uani 0.3704(3) 1.0217(3) 0.1511(2) 1.000 0.0393(14) . .
N7 N Uani 0.6161(3) 0.6248(3) -0.0225(2) 1.000 0.0437(14) . .
N8 N Uani 0.5891(3) 0.4506(3) 0.1144(2) 1.000 0.0393(14) . .
C1 C Uani 0.3220(3) 0.8108(3) 0.4303(2) 1.000 0.0258(12) . .
C2 C Uani 0.3426(3) 0.7848(3) 0.5091(2) 1.000 0.0278(14) . .
C3 C Uani 0.3634(3) 0.8413(3) 0.5588(2) 1.000 0.0310(14) . .
C4 C Uani 0.3876(3) 0.8137(3) 0.6292(3) 1.000 0.0330(14) . .
C5 C Uani 0.3906(3) 0.7322(3) 0.6535(3) 1.000 0.0358(14) . .
C6 C Uani 0.3684(3) 0.6789(3) 0.6046(2) 1.000 0.0321(14) . .
C7 C Uani 0.3437(3) 0.7028(3) 0.5330(3) 1.000 0.0309(14) . .
C8 C Uani 0.3588(4) 0.9313(3) 0.5366(3) 1.000 0.0407(17) . .
C9 C Uani 0.4164(4) 0.7032(4) 0.7317(3) 1.000 0.0452(17) . .
C10 C Uani 0.3183(4) 0.6421(3) 0.4829(3) 1.000 0.0395(17) . .
C11 C Uani 0.2322(3) 0.8976(3) 0.3151(2) 1.000 0.0261(12) . .
C12 C Uani 0.1630(3) 0.9647(3) 0.2743(2) 1.000 0.0278(14) . .
C13 C Uani 0.0988(3) 0.9440(3) 0.2308(2) 1.000 0.0293(14) . .
C14 C Uani 0.0449(3) 1.0068(3) 0.1857(3) 1.000 0.0315(14) . .
C15 C Uani 0.0538(3) 1.0888(3) 0.1830(3) 1.000 0.0322(14) . .
C16 C Uani 0.1136(3) 1.1078(3) 0.2305(3) 1.000 0.0319(17) . .
C17 C Uani 0.1673(3) 1.0490(3) 0.2757(2) 1.000 0.0279(14) . .
C18 C Uani 0.0869(4) 0.8572(3) 0.2318(3) 1.000 0.0393(17) . .
C19 C Uani 0.0029(4) 1.1529(3) 0.1292(3) 1.000 0.0417(17) . .
C20 C Uani 0.2303(4) 1.0750(3) 0.3256(3) 1.000 0.0400(17) . .
C21 C Uani 0.8002(3) 0.5627(3) 0.1553(2) 1.000 0.0283(14) . .
C22 C Uani 0.8351(3) 0.5054(3) 0.0856(2) 1.000 0.0273(14) . .
C23 C Uani 0.8371(3) 0.4190(3) 0.0899(3) 1.000 0.0304(14) . .
C24 C Uani 0.8614(3) 0.3683(3) 0.0233(3) 1.000 0.0377(17) . .
C25 C Uani 0.8827(4) 0.4006(3) -0.0468(3) 1.000 0.0404(17) . .
C26 C Uani 0.8834(4) 0.4848(3) -0.0482(3) 1.000 0.0389(16) . .
C27 C Uani 0.8597(3) 0.5385(3) 0.0159(3) 1.000 0.0315(14) . .
C28 C Uani 0.8146(4) 0.3819(3) 0.1641(3) 1.000 0.0371(17) . .
C29 C Uani 0.9051(5) 0.3437(4) -0.1177(3) 1.000 0.058(2) . .
C30 C Uani 0.8617(4) 0.6279(3) 0.0098(3) 1.000 0.0431(17) . .
C31 C Uani 0.7945(3) 0.6341(3) 0.2951(2) 1.000 0.0248(12) . .
C32 C Uani 0.8278(3) 0.6485(3) 0.3692(2) 1.000 0.0263(14) . .
C33 C Uani 0.8392(3) 0.7280(3) 0.3866(3) 1.000 0.0305(14) . .
C34 C Uani 0.8667(3) 0.7413(3) 0.4565(3) 1.000 0.0325(14) . .
C35 C Uani 0.8848(3) 0.6778(3) 0.5086(3) 1.000 0.0364(16) . .
C36 C Uani 0.8745(3) 0.6000(3) 0.4909(3) 1.000 0.0371(16) . .
C37 C Uani 0.8448(3) 0.5842(3) 0.4218(2) 1.000 0.0315(14) . .
C38 C Uani 0.8276(4) 0.7983(3) 0.3297(3) 1.000 0.0390(17) . .
C39 C Uani 0.9174(4) 0.6940(4) 0.5841(3) 1.000 0.052(2) . .
C40 C Uani 0.8328(4) 0.4985(3) 0.4062(3) 1.000 0.0387(17) . .
C41 C Uani 0.1021(4) 0.8000(4) 0.6256(3) 1.000 0.0386(17) . .
C42 C Uani 0.1195(4) 0.7387(4) 0.6865(3) 1.000 0.0474(17) . .
C43 C Uani 0.6088(4) 0.8411(4) 0.5016(3) 1.000 0.0437(19) . .
C44 C Uani 0.6245(6) 0.8590(6) 0.5787(4) 1.000 0.077(3) . .
C45 C Uani 0.6061(3) 0.6069(3) 0.5172(3) 1.000 0.0344(16) . .
C46 C Uani 0.6368(4) 0.5886(4) 0.5917(3) 1.000 0.0473(19) . .
C47 C Uani 0.1796(4) 0.6758(3) 0.3304(3) 1.000 0.0393(17) . .
C48 C Uani 0.0848(4) 0.6905(4) 0.3717(4) 1.000 0.058(2) . .
C49 C Uani 0.2099(4) 0.8885(3) 0.0479(3) 1.000 0.0377(16) . .
C50 C Uani 0.1326(4) 0.9317(4) 0.0042(3) 1.000 0.0550(19) . .
C51 C Uani 0.3301(4) 1.0810(4) 0.1225(3) 1.000 0.0393(17) . .
C52 C Uani 0.2801(4) 1.1581(4) 0.0847(3) 1.000 0.0542(19) . .
C53 C Uani 0.6352(4) 0.5879(4) -0.0788(3) 1.000 0.0398(17) . .
C54 C Uani 0.6604(4) 0.5390(4) -0.1503(3) 1.000 0.053(2) . .
C55 C Uani 0.6100(3) 0.3846(4) 0.0874(3) 1.000 0.0375(17) . .
C56 C Uani 0.6397(5) 0.2975(4) 0.0543(3) 1.000 0.0567(19) . .
N9 N Uani 0.6757(6) 0.9976(5) 0.0460(4) 1.000 0.090(3) . .
C57 C Uani 0.6202(5) 1.0490(5) 0.0850(4) 1.000 0.066(3) . .
C58 C Uani 0.5492(6) 1.1142(5) 0.1339(5) 1.000 0.084(3) . .
N10 N Uani 0.0843(4) 0.1258(4) 0.9144(4) 1.000 0.074(2) . .
C59 C Uani 0.1498(4) 0.1461(4) 0.8930(3) 1.000 0.050(2) . .
C60 C Uani 0.2316(4) 0.1730(4) 0.8652(3) 1.000 0.0514(19) . .
N11 N Uani 0.2268(4) 0.8673(4) 0.8170(3) 1.000 0.0613(19) . .
C61 C Uani 0.2106(4) 0.9186(4) 0.7751(3) 1.000 0.0497(19) . .
C62 C Uani 0.1875(5) 0.9861(4) 0.7200(4) 1.000 0.070(2) . .
H4 H Uiso 0.40270 0.85150 0.66250 1.000 0.0400 calc R
H6 H Uiso 0.36990 0.62330 0.62040 1.000 0.0380 calc R
H8A H Uiso 0.29170 0.96550 0.53350 1.000 0.0490 calc R
H8B H Uiso 0.39680 0.92900 0.48720 1.000 0.0490 calc R
H8C H Uiso 0.38510 0.95760 0.57480 1.000 0.0490 calc R
H9A H Uiso 0.36010 0.72750 0.76940 1.000 0.0540 calc R
H9B H Uiso 0.46950 0.72280 0.74390 1.000 0.0540 calc R
H9C H Uiso 0.43600 0.64050 0.73240 1.000 0.0540 calc R
H10A H Uiso 0.31400 0.59220 0.51160 1.000 0.0470 calc R
H10B H Uiso 0.36820 0.62310 0.43940 1.000 0.0470 calc R
H10C H Uiso 0.25610 0.67100 0.46490 1.000 0.0470 calc R
H14 H Uiso 0.00130 0.99320 0.15630 1.000 0.0380 calc R
H16 H Uiso 0.11740 1.16440 0.23170 1.000 0.0380 calc R
H18A H Uiso 0.04460 0.85320 0.19420 1.000 0.0470 calc R
H18B H Uiso 0.05850 0.84780 0.28230 1.000 0.0470 calc R
H18C H Uiso 0.15000 0.81360 0.21950 1.000 0.0470 calc R
H19A H Uiso 0.03260 1.13490 0.07720 1.000 0.0500 calc R
H19B H Uiso 0.00790 1.20930 0.14150 1.000 0.0500 calc R
H19C H Uiso -0.06520 1.15620 0.13370 1.000 0.0500 calc R
H20A H Uiso 0.22980 1.13360 0.31470 1.000 0.0480 calc R
H20B H Uiso 0.29630 1.03580 0.31580 1.000 0.0480 calc R
H20C H Uiso 0.20570 1.07270 0.37890 1.000 0.0480 calc R
H24 H Uiso 0.86360 0.31000 0.02570 1.000 0.0450 calc R
H26 H Uiso 0.90110 0.50650 -0.09520 1.000 0.0460 calc R
H28A H Uiso 0.80980 0.32460 0.15500 1.000 0.0440 calc R
H28B H Uiso 0.75320 0.41900 0.19000 1.000 0.0440 calc R
H28C H Uiso 0.86600 0.37760 0.19590 1.000 0.0440 calc R
H29A H Uiso 0.85160 0.32130 -0.12250 1.000 0.0700 calc R
H29B H Uiso 0.96420 0.29590 -0.11470 1.000 0.0700 calc R
H29C H Uiso 0.91390 0.37710 -0.16210 1.000 0.0700 calc R
H30A H Uiso 0.88990 0.63570 -0.04130 1.000 0.0520 calc R
H30B H Uiso 0.90070 0.63940 0.04710 1.000 0.0520 calc R
H30C H Uiso 0.79590 0.66760 0.01940 1.000 0.0520 calc R
H34 H Uiso 0.87320 0.79520 0.46880 1.000 0.0400 calc R
H36 H Uiso 0.88790 0.55590 0.52640 1.000 0.0440 calc R
H38A H Uiso 0.75930 0.82340 0.32320 1.000 0.0470 calc R
H38B H Uiso 0.86430 0.77400 0.28090 1.000 0.0470 calc R
H38C H Uiso 0.85180 0.84280 0.34810 1.000 0.0470 calc R
H39A H Uiso 0.86110 0.71430 0.62250 1.000 0.0620 calc R
H39B H Uiso 0.95020 0.73750 0.57820 1.000 0.0620 calc R
H39C H Uiso 0.96180 0.64060 0.60010 1.000 0.0620 calc R
H40A H Uiso 0.77070 0.50700 0.38710 1.000 0.0460 calc R
H40B H Uiso 0.83480 0.46700 0.45320 1.000 0.0460 calc R
H40C H Uiso 0.88510 0.46570 0.36830 1.000 0.0460 calc R
H42A H Uiso 0.15930 0.68210 0.66510 1.000 0.0570 calc R
H42B H Uiso 0.05790 0.73520 0.71100 1.000 0.0570 calc R
H42C H Uiso 0.15320 0.75790 0.72390 1.000 0.0570 calc R
H44A H Uiso 0.68850 0.86540 0.57820 1.000 0.0920 calc R
H44B H Uiso 0.62000 0.81160 0.61070 1.000 0.0920 calc R
H44C H Uiso 0.57530 0.91220 0.59890 1.000 0.0920 calc R
H46A H Uiso 0.60280 0.55200 0.61760 1.000 0.0570 calc R
H46B H Uiso 0.62180 0.64240 0.62140 1.000 0.0570 calc R
H46C H Uiso 0.70640 0.55910 0.58670 1.000 0.0570 calc R
H48A H Uiso 0.08910 0.65080 0.41320 1.000 0.0700 calc R
H48B H Uiso 0.04120 0.68120 0.33730 1.000 0.0700 calc R
H48C H Uiso 0.06000 0.74960 0.39240 1.000 0.0700 calc R
H50A H Uiso 0.15520 0.92040 -0.05000 1.000 0.0660 calc R
H50B H Uiso 0.11230 0.99350 0.01570 1.000 0.0660 calc R
H50C H Uiso 0.07800 0.91030 0.01730 1.000 0.0660 calc R
H52A H Uiso 0.26100 1.20750 0.12050 1.000 0.0650 calc R
H52B H Uiso 0.22260 1.15110 0.06640 1.000 0.0650 calc R
H52C H Uiso 0.32310 1.16760 0.04170 1.000 0.0650 calc R
H54A H Uiso 0.73060 0.51760 -0.16210 1.000 0.0640 calc R
H54B H Uiso 0.63250 0.57580 -0.19060 1.000 0.0640 calc R
H54C H Uiso 0.63510 0.49050 -0.14640 1.000 0.0640 calc R
H56A H Uiso 0.68340 0.29370 0.00760 1.000 0.0680 calc R
H56B H Uiso 0.58280 0.28340 0.04270 1.000 0.0680 calc R
H56C H Uiso 0.67280 0.25710 0.09050 1.000 0.0680 calc R
H58A H Uiso 0.49890 1.14790 0.10440 1.000 0.1010 calc R
H58B H Uiso 0.58030 1.15190 0.15560 1.000 0.1010 calc R
H58C H Uiso 0.52030 1.08690 0.17480 1.000 0.1010 calc R
H60A H Uiso 0.27140 0.13300 0.82460 1.000 0.0620 calc R
H60B H Uiso 0.27000 0.17350 0.90670 1.000 0.0620 calc R
H60C H Uiso 0.20900 0.23070 0.84560 1.000 0.0620 calc R
H62A H Uiso 0.16460 0.96530 0.67650 1.000 0.0840 calc R
H62B H Uiso 0.24540 1.00150 0.70280 1.000 0.0840 calc R
H62C H Uiso 0.13720 1.03660 0.74380 1.000 0.0840 calc R

loop_
_atom_type_symbol
_atom_type_description
_atom_type_scat_dispersion_real
_atom_type_scat_dispersion_imag
_atom_type_scat_source
P P 0.2955 0.4335 'International Tables Vol C Tables 4.2.6.8 and 6.1.1.4'
N N 0.0311 0.0180 'International Tables Vol C Tables 4.2.6.8 and 6.1.1.4'
Cu Cu -1.9646 0.5888 'International Tables Vol C Tables 4.2.6.8 and 6.1.1.4'
Cl Cl 0.3639 0.7018 'International Tables Vol C Tables 4.2.6.8 and 6.1.1.4'
H H 0.0000 0.0000 'International Tables Vol C Tables 4.2.6.8 and 6.1.1.4'
C C 0.0181 0.0091 'International Tables Vol C Tables 4.2.6.8 and 6.1.1.4'

loop_
_geom_angle_atom_site_label_1
_geom_angle_atom_site_label_2
_geom_angle_atom_site_label_3
_geom_angle
_geom_angle_site_symmetry_1
_geom_angle_site_symmetry_3
_geom_angle_publ_flag
Cl5 Cu1 P1 115.48(5) . . yes
Cl5 Cu1 N1 103.04(15) . . yes
Cl5 Cu1 Cl5 104.88(5) . 2_576 yes
P1 Cu1 N1 111.48(14) . . yes
Cl5 Cu1 P1 115.25(5) 2_576 . yes
Cl5 Cu1 N1 105.50(14) 2_576 . yes
Cl4 Cu2 P2 108.70(5) . . yes
Cl4 Cu2 P6 115.22(5) . . yes
Cl4 Cu2 N2 104.35(14) . . yes
P2 Cu2 P6 106.52(5) . . yes
P2 Cu2 N2 106.79(14) . . yes
P6 Cu2 N2 114.89(14) . . yes
Cl2 Cu3 P2 105.08(5) . . yes
Cl2 Cu3 P6 108.66(5) . . yes
Cl2 Cu3 N3 109.71(14) . . yes
P2 Cu3 P6 106.69(5) . . yes
P2 Cu3 N3 114.90(14) . . yes
P6 Cu3 N3 111.46(14) . . yes
Cl1 Cu4 Cl2 92.76(4) . . yes
Cl1 Cu4 P2 138.01(5) . . yes
Cl1 Cu4 P3 100.61(4) . . yes
Cl1 Cu4 N4 106.39(11) . . yes
Cl2 Cu4 P2 97.47(4) . . yes
Cl2 Cu4 P3 142.96(5) . . yes
Cl2 Cu4 N4 103.37(14) . . yes
P2 Cu4 P3 50.68(4) . . yes
P2 Cu4 N4 110.54(12) . . yes
P3 Cu4 N4 105.61(14) . . yes
Cl1 Cu5 Cl3 101.05(5) . . yes
Cl1 Cu5 P3 109.88(5) . . yes
Cl1 Cu5 N5 105.60(14) . . yes
Cl3 Cu5 P3 115.49(5) . . yes
Cl3 Cu5 N5 106.79(13) . . yes
P3 Cu5 N5 116.52(12) . . yes
Cl3 Cu6 Cl4 110.07(5) . . yes
Cl3 Cu6 P3 106.50(5) . . yes
Cl3 Cu6 N6 96.35(12) . . yes
Cl4 Cu6 P3 108.52(5) . . yes
Cl4 Cu6 N6 115.85(14) . . yes
P3 Cu6 N6 118.30(14) . . yes
Cl1 Cu7 Cl3 92.82(4) . . yes
Cl1 Cu7 P5 102.58(5) . . yes
Cl1 Cu7 N7 99.03(14) . . yes
Cl3 Cu7 P5 118.94(5) . . yes
Cl3 Cu7 N7 111.98(14) . . yes
P5 Cu7 N7 122.83(14) . . yes
Cl1 Cu8 Cl2 96.30(5) . . yes
Cl1 Cu8 P5 114.46(5) . . yes
Cl1 Cu8 N8 103.44(14) . . yes
Cl2 Cu8 P5 108.51(5) . . yes
Cl2 Cu8 N8 107.36(12) . . yes
P5 Cu8 N8 123.30(14) . . yes
Cl6 Cu9 Cl7 99.83(6) . . yes
Cl6 Cu9 P4 122.28(6) . . yes
Cl7 Cu9 P4 137.45(6) . . yes
Cl6 Cu10 Cl7 95.00(6) . . yes
Cl6 Cu10 Cl8 140.49(7) . . yes
Cl7 Cu10 Cl8 124.33(7) . . yes
Cu4 Cl1 Cu5 73.75(4) . . yes
Cu4 Cl1 Cu7 107.19(5) . . yes
Cu4 Cl1 Cu8 80.83(4) . . yes
Cu5 Cl1 Cu7 76.61(4) . . yes
Cu5 Cl1 Cu8 118.23(5) . . yes
Cu7 Cl1 Cu8 58.76(3) . . yes
Cu3 Cl2 Cu4 75.32(4) . . yes
Cu3 Cl2 Cu8 98.97(5) . . yes
Cu4 Cl2 Cu8 80.07(4) . . yes
Cu5 Cl3 Cu6 60.74(3) . . yes
Cu5 Cl3 Cu7 87.28(4) . . yes
Cu6 Cl3 Cu7 121.50(5) . . yes
Cu2 Cl4 Cu6 96.98(5) . . yes
Cu1 Cl5 Cu1 75.12(4) . 2_576 yes
Cu9 Cl6 Cu10 84.39(6) . . yes
Cu9 Cl7 Cu10 80.26(5) . . yes
Cu1 P1 C1 124.25(14) . . yes
Cu1 P1 C11 131.57(17) . . yes
C1 P1 C11 104.2(2) . . yes
Cu2 P2 Cu3 65.22(4) . . yes
Cu2 P2 Cu4 119.11(5) . . yes
Cu2 P2 P3 102.92(6) . . yes
Cu2 P2 C1 129.82(16) . . yes
Cu3 P2 Cu4 78.70(4) . . yes
Cu3 P2 P3 131.52(6) . . yes
Cu3 P2 C1 124.30(16) . . yes
Cu4 P2 P3 66.68(5) . . yes
Cu4 P2 C1 110.90(16) . . yes
P3 P2 C1 99.93(15) . . yes
Cu4 P3 Cu5 75.75(4) . . yes
Cu4 P3 Cu6 126.57(5) . . yes
Cu4 P3 P2 62.65(4) . . yes
Cu4 P3 C11 111.71(16) . . yes
Cu5 P3 Cu6 68.81(4) . . yes
Cu5 P3 P2 127.13(6) . . yes
Cu5 P3 C11 125.50(14) . . yes
Cu6 P3 P2 111.24(6) . . yes
Cu6 P3 C11 121.25(16) . . yes
P2 P3 C11 100.37(14) . . yes
Cu9 P4 C21 129.97(16) . . yes
Cu9 P4 C31 124.28(15) . . yes
C21 P4 C31 103.6(2) . . yes
Cu7 P5 Cu8 71.23(5) . . yes
Cu7 P5 P6 128.47(7) . . yes
Cu7 P5 C21 123.63(13) . . yes
Cu8 P5 P6 111.92(6) . . yes
Cu8 P5 C21 117.68(17) . . yes
P6 P5 C21 101.00(14) . . yes
Cu2 P6 Cu3 66.07(4) . . yes
Cu2 P6 P5 130.60(6) . . yes
Cu2 P6 C31 126.32(15) . . yes
Cu3 P6 P5 106.52(6) . . yes
Cu3 P6 C31 121.21(14) . . yes
P5 P6 C31 100.03(14) . . yes
Cu1 N1 C41 173.6(5) . . yes
Cu2 N2 C43 175.8(5) . . yes
Cu3 N3 C45 172.7(4) . . yes
Cu4 N4 C47 160.8(4) . . yes
Cu5 N5 C49 173.9(4) . . yes
Cu6 N6 C51 178.3(5) . . yes
Cu7 N7 C53 174.6(5) . . yes
Cu8 N8 C55 172.8(4) . . yes
P1 C1 P2 118.0(2) . . yes
P1 C1 C2 123.0(3) . . yes
P2 C1 C2 118.7(3) . . yes
C1 C2 C3 120.1(4) . . no
C1 C2 C7 120.2(4) . . no
C3 C2 C7 119.7(4) . . no
C2 C3 C4 118.8(4) . . no
C2 C3 C8 121.4(4) . . no
C4 C3 C8 119.9(4) . . no
C3 C4 C5 122.4(5) . . no
C4 C5 C6 117.7(5) . . no
C4 C5 C9 121.7(5) . . no
C6 C5 C9 120.6(4) . . no
C5 C6 C7 122.6(4) . . no
C2 C7 C6 118.8(4) . . no
C2 C7 C10 121.3(4) . . no
C6 C7 C10 120.0(4) . . no
P1 C11 P3 117.5(3) . . yes
P1 C11 C12 123.8(3) . . yes
P3 C11 C12 118.1(3) . . yes
C11 C12 C13 121.4(4) . . no
C11 C12 C17 118.9(4) . . no
C13 C12 C17 119.6(4) . . no
C12 C13 C14 118.9(4) . . no
C12 C13 C18 121.5(4) . . no
C14 C13 C18 119.7(4) . . no
C13 C14 C15 121.6(4) . . no
C14 C15 C16 117.3(4) . . no
C14 C15 C19 121.2(5) . . no
C16 C15 C19 121.5(4) . . no
C15 C16 C17 123.2(4) . . no
C12 C17 C16 119.1(4) . . no
C12 C17 C20 121.1(4) . . no
C16 C17 C20 119.7(4) . . no
P4 C21 P5 117.2(2) . . yes
P4 C21 C22 123.0(3) . . yes
P5 C21 C22 119.7(3) . . yes
C21 C22 C23 118.9(4) . . no
C21 C22 C27 120.4(4) . . no
C23 C22 C27 120.6(4) . . no
C22 C23 C24 118.4(4) . . no
C22 C23 C28 121.3(4) . . no
C24 C23 C28 120.3(4) . . no
C23 C24 C25 121.9(4) . . no
C24 C25 C26 117.9(5) . . no
C24 C25 C29 119.8(5) . . no
C26 C25 C29 122.4(5) . . no
C25 C26 C27 122.9(5) . . no
C22 C27 C26 118.2(4) . . no
C22 C27 C30 122.0(4) . . no
C26 C27 C30 119.8(5) . . no
P4 C31 P6 118.1(2) . . yes
P4 C31 C32 120.7(3) . . yes
P6 C31 C32 121.2(3) . . yes
C31 C32 C33 120.0(4) . . no
C31 C32 C37 120.1(4) . . no
C33 C32 C37 119.9(4) . . no
C32 C33 C34 119.2(4) . . no
C32 C33 C38 122.1(4) . . no
C34 C33 C38 118.6(4) . . no
C33 C34 C35 121.4(4) . . no
C34 C35 C36 119.1(5) . . no
C34 C35 C39 119.9(4) . . no
C36 C35 C39 121.0(5) . . no
C35 C36 C37 121.6(5) . . no
C32 C37 C36 118.8(4) . . no
C32 C37 C40 121.9(4) . . no
C36 C37 C40 119.3(4) . . no
N1 C41 C42 178.7(6) . . yes
N2 C43 C44 179.2(7) . . yes
N3 C45 C46 178.4(5) . . yes
N4 C47 C48 177.8(6) . . yes
N5 C49 C50 178.8(6) . . yes
N6 C51 C52 178.6(7) . . yes
N7 C53 C54 178.9(6) . . yes
N8 C55 C56 177.9(6) . . yes
C3 C4 H4 119.00 . . no
C5 C4 H4 119.00 . . no
C5 C6 H6 119.00 . . no
C7 C6 H6 119.00 . . no
C3 C8 H8A 109.00 . . no
C3 C8 H8B 109.00 . . no
C3 C8 H8C 109.00 . . no
H8A C8 H8B 110.00 . . no
H8A C8 H8C 110.00 . . no
H8B C8 H8C 109.00 . . no
C5 C9 H9A 109.00 . . no
C5 C9 H9B 110.00 . . no
C5 C9 H9C 110.00 . . no
H9A C9 H9B 110.00 . . no
H9A C9 H9C 109.00 . . no
H9B C9 H9C 109.00 . . no
C7 C10 H10A 109.00 . . no
C7 C10 H10B 110.00 . . no
C7 C10 H10C 110.00 . . no
H10A C10 H10B 109.00 . . no
H10A C10 H10C 109.00 . . no
H10B C10 H10C 110.00 . . no
C13 C14 H14 119.00 . . no
C15 C14 H14 119.00 . . no
C15 C16 H16 118.00 . . no
C17 C16 H16 118.00 . . no
C13 C18 H18A 109.00 . . no
C13 C18 H18B 109.00 . . no
C13 C18 H18C 109.00 . . no
H18A C18 H18B 110.00 . . no
H18A C18 H18C 109.00 . . no
H18B C18 H18C 109.00 . . no
C15 C19 H19A 109.00 . . no
C15 C19 H19B 110.00 . . no
C15 C19 H19C 109.00 . . no
H19A C19 H19B 110.00 . . no
H19A C19 H19C 109.00 . . no
H19B C19 H19C 109.00 . . no
C17 C20 H20A 109.00 . . no
C17 C20 H20B 110.00 . . no
C17 C20 H20C 109.00 . . no
H20A C20 H20B 109.00 . . no
H20A C20 H20C 109.00 . . no
H20B C20 H20C 109.00 . . no
C23 C24 H24 119.00 . . no
C25 C24 H24 119.00 . . no
C25 C26 H26 119.00 . . no
C27 C26 H26 119.00 . . no
C23 C28 H28A 110.00 . . no
C23 C28 H28B 110.00 . . no
C23 C28 H28C 110.00 . . no
H28A C28 H28B 109.00 . . no
H28A C28 H28C 109.00 . . no
H28B C28 H28C 109.00 . . no
C25 C29 H29A 110.00 . . no
C25 C29 H29B 110.00 . . no
C25 C29 H29C 109.00 . . no
H29A C29 H29B 109.00 . . no
H29A C29 H29C 109.00 . . no
H29B C29 H29C 109.00 . . no
C27 C30 H30A 109.00 . . no
C27 C30 H30B 110.00 . . no
C27 C30 H30C 109.00 . . no
H30A C30 H30B 109.00 . . no
H30A C30 H30C 109.00 . . no
H30B C30 H30C 110.00 . . no
C33 C34 H34 119.00 . . no
C35 C34 H34 119.00 . . no
C35 C36 H36 119.00 . . no
C37 C36 H36 119.00 . . no
C33 C38 H38A 109.00 . . no
C33 C38 H38B 109.00 . . no
C33 C38 H38C 110.00 . . no
H38A C38 H38B 109.00 . . no
H38A C38 H38C 110.00 . . no
H38B C38 H38C 109.00 . . no
C35 C39 H39A 109.00 . . no
C35 C39 H39B 109.00 . . no
C35 C39 H39C 109.00 . . no
H39A C39 H39B 110.00 . . no
H39A C39 H39C 109.00 . . no
H39B C39 H39C 109.00 . . no
C37 C40 H40A 109.00 . . no
C37 C40 H40B 109.00 . . no
C37 C40 H40C 109.00 . . no
H40A C40 H40B 109.00 . . no
H40A C40 H40C 110.00 . . no
H40B C40 H40C 109.00 . . no
C41 C42 H42A 109.00 . . no
C41 C42 H42B 110.00 . . no
C41 C42 H42C 109.00 . . no
H42A C42 H42B 110.00 . . no
H42A C42 H42C 109.00 . . no
H42B C42 H42C 110.00 . . no
C43 C44 H44A 110.00 . . no
C43 C44 H44B 109.00 . . no
C43 C44 H44C 109.00 . . no
H44A C44 H44B 110.00 . . no
H44A C44 H44C 109.00 . . no
H44B C44 H44C 109.00 . . no
C45 C46 H46A 110.00 . . no
C45 C46 H46B 109.00 . . no
C45 C46 H46C 110.00 . . no
H46A C46 H46B 109.00 . . no
H46A C46 H46C 109.00 . . no
H46B C46 H46C 109.00 . . no
C47 C48 H48A 110.00 . . no
C47 C48 H48B 109.00 . . no
C47 C48 H48C 109.00 . . no
H48A C48 H48B 110.00 . . no
H48A C48 H48C 109.00 . . no
H48B C48 H48C 109.00 . . no
C49 C50 H50A 109.00 . . no
C49 C50 H50B 110.00 . . no
C49 C50 H50C 109.00 . . no
H50A C50 H50B 110.00 . . no
H50A C50 H50C 109.00 . . no
H50B C50 H50C 109.00 . . no
C51 C52 H52A 110.00 . . no
C51 C52 H52B 110.00 . . no
C51 C52 H52C 109.00 . . no
H52A C52 H52B 109.00 . . no
H52A C52 H52C 109.00 . . no
H52B C52 H52C 109.00 . . no
C53 C54 H54A 109.00 . . no
C53 C54 H54B 110.00 . . no
C53 C54 H54C 109.00 . . no
H54A C54 H54B 109.00 . . no
H54A C54 H54C 109.00 . . no
H54B C54 H54C 109.00 . . no
C55 C56 H56A 109.00 . . no
C55 C56 H56B 109.00 . . no
C55 C56 H56C 109.00 . . no
H56A C56 H56B 109.00 . . no
H56A C56 H56C 110.00 . . no
H56B C56 H56C 109.00 . . no
N9 C57 C58 179.4(9) . . yes
C57 C58 H58A 109.00 . . no
C57 C58 H58B 109.00 . . no
C57 C58 H58C 109.00 . . no
H58A C58 H58B 110.00 . . no
H58A C58 H58C 109.00 . . no
H58B C58 H58C 110.00 . . no
N10 C59 C60 179.0(6) . . yes
C59 C60 H60A 110.00 . . no
C59 C60 H60B 109.00 . . no
C59 C60 H60C 110.00 . . no
H60A C60 H60B 109.00 . . no
H60A C60 H60C 110.00 . . no
H60B C60 H60C 109.00 . . no
N11 C61 C62 179.0(7) . . yes
C61 C62 H62A 109.00 . . no
C61 C62 H62B 109.00 . . no
C61 C62 H62C 109.00 . . no
H62A C62 H62B 109.00 . . no
H62A C62 H62C 110.00 . . no
H62B C62 H62C 109.00 . . no

loop_
_geom_bond_atom_site_label_1
_geom_bond_atom_site_label_2
_geom_bond_distance
_geom_bond_site_symmetry_2
_geom_bond_publ_flag
Cu1 Cl5 2.3859(13) . yes
Cu1 P1 2.1733(14) . yes
Cu1 N1 2.004(5) . yes
Cu1 Cl5 2.3682(13) 2_576 yes
Cu2 Cl4 2.3424(13) . yes
Cu2 P2 2.4059(13) . yes
Cu2 P6 2.2915(13) . yes
Cu2 N2 1.987(4) . yes
Cu3 Cl2 2.3757(13) . yes
Cu3 P2 2.3158(13) . yes
Cu3 P6 2.3767(13) . yes
Cu3 N3 1.979(4) . yes
Cu4 Cl1 2.4461(13) . yes
Cu4 Cl2 2.5349(14) . yes
Cu4 P2 2.4187(13) . yes
Cu4 P3 2.5008(14) . yes
Cu4 N4 2.001(5) . yes
Cu5 Cl1 2.4126(14) . yes
Cu5 Cl3 2.4376(13) . yes
Cu5 P3 2.2364(13) . yes
Cu5 N5 1.971(4) . yes
Cu6 Cl3 2.6260(12) . yes
Cu6 Cl4 2.3172(13) . yes
Cu6 P3 2.3027(13) . yes
Cu6 N6 1.958(5) . yes
Cu7 Cl1 2.8403(14) . yes
Cu7 Cl3 2.3033(14) . yes
Cu7 P5 2.2213(14) . yes
Cu7 N7 1.963(4) . yes
Cu8 Cl1 2.4472(14) . yes
Cu8 Cl2 2.3942(13) . yes
Cu8 P5 2.2714(15) . yes
Cu8 N8 1.963(5) . yes
Cu9 Cl6 2.2955(15) . yes
Cu9 Cl7 2.2496(15) . yes
Cu9 P4 2.1531(15) . yes
Cu10 Cl6 2.2409(17) . yes
Cu10 Cl7 2.4710(17) . yes
Cu10 Cl8 2.1363(17) . yes
P1 C1 1.725(5) . yes
P1 C11 1.725(4) . yes
P2 P3 2.1067(15) . yes
P2 C1 1.741(4) . yes
P3 C11 1.746(5) . yes
P4 C21 1.735(4) . yes
P4 C31 1.737(4) . yes
P5 P6 2.0984(15) . yes
P5 C21 1.731(5) . yes
P6 C31 1.727(5) . yes
N1 C41 1.115(8) . yes
N2 C43 1.127(7) . yes
N3 C45 1.134(6) . yes
N4 C47 1.138(7) . yes
N5 C49 1.134(7) . yes
N6 C51 1.125(8) . yes
N7 C53 1.130(7) . yes
N8 C55 1.122(8) . yes
N9 C57 1.140(11) . yes
N10 C59 1.142(9) . yes
N11 C61 1.112(8) . yes
C1 C2 1.500(5) . no
C2 C3 1.406(6) . no
C2 C7 1.409(7) . no
C3 C8 1.514(7) . no
C3 C4 1.378(6) . no
C4 C5 1.397(7) . no
C5 C9 1.519(8) . no
C5 C6 1.369(7) . no
C6 C7 1.386(6) . no
C7 C10 1.496(7) . no
C11 C12 1.498(6) . no
C12 C17 1.408(7) . no
C12 C13 1.405(6) . no
C13 C18 1.491(7) . no
C13 C14 1.403(7) . no
C14 C15 1.395(7) . no
C15 C19 1.501(7) . no
C15 C16 1.388(7) . no
C16 C17 1.367(7) . no
C17 C20 1.505(7) . no
C21 C22 1.496(6) . no
C22 C27 1.408(6) . no
C22 C23 1.414(7) . no
C23 C28 1.499(7) . no
C23 C24 1.393(7) . no
C24 C25 1.396(7) . no
C25 C26 1.388(7) . no
C25 C29 1.511(8) . no
C26 C27 1.384(7) . no
C27 C30 1.483(7) . no
C31 C32 1.500(5) . no
C32 C33 1.408(7) . no
C32 C37 1.393(6) . no
C33 C38 1.518(7) . no
C33 C34 1.387(7) . no
C34 C35 1.378(7) . no
C35 C39 1.526(8) . no
C35 C36 1.375(7) . no
C36 C37 1.400(6) . no
C37 C40 1.504(7) . no
C41 C42 1.467(8) . no
C43 C44 1.460(9) . no
C45 C46 1.448(8) . no
C47 C48 1.450(9) . no
C49 C50 1.448(8) . no
C51 C52 1.458(9) . no
C53 C54 1.451(8) . no
C55 C56 1.462(9) . no
C4 H4 0.9500 . no
C6 H6 0.9500 . no
C8 H8C 0.9800 . no
C8 H8B 0.9800 . no
C8 H8A 0.9800 . no
C9 H9B 0.9800 . no
C9 H9A 0.9800 . no
C9 H9C 0.9800 . no
C10 H10C 0.9800 . no
C10 H10B 0.9800 . no
C10 H10A 0.9800 . no
C14 H14 0.9500 . no
C16 H16 0.9500 . no
C18 H18B 0.9800 . no
C18 H18A 0.9800 . no
C18 H18C 0.9800 . no
C19 H19C 0.9800 . no
C19 H19B 0.9800 . no
C19 H19A 0.9800 . no
C20 H20C 0.9800 . no
C20 H20B 0.9800 . no
C20 H20A 0.9800 . no
C24 H24 0.9500 . no
C26 H26 0.9500 . no
C28 H28C 0.9800 . no
C28 H28B 0.9800 . no
C28 H28A 0.9800 . no
C29 H29B 0.9800 . no
C29 H29C 0.9800 . no
C29 H29A 0.9800 . no
C30 H30B 0.9800 . no
C30 H30C 0.9800 . no
C30 H30A 0.9800 . no
C34 H34 0.9500 . no
C36 H36 0.9500 . no
C38 H38B 0.9800 . no
C38 H38C 0.9800 . no
C38 H38A 0.9800 . no
C39 H39C 0.9800 . no
C39 H39B 0.9800 . no
C39 H39A 0.9800 . no
C40 H40A 0.9800 . no
C40 H40C 0.9800 . no
C40 H40B 0.9800 . no
C42 H42B 0.9800 . no
C42 H42A 0.9800 . no
C42 H42C 0.9800 . no
C44 H44C 0.9800 . no
C44 H44B 0.9800 . no
C44 H44A 0.9800 . no
C46 H46C 0.9800 . no
C46 H46B 0.9800 . no
C46 H46A 0.9800 . no
C48 H48B 0.9800 . no
C48 H48C 0.9800 . no
C48 H48A 0.9800 . no
C50 H50B 0.9800 . no
C50 H50C 0.9800 . no
C50 H50A 0.9800 . no
C52 H52C 0.9800 . no
C52 H52B 0.9800 . no
C52 H52A 0.9800 . no
C54 H54C 0.9800 . no
C54 H54A 0.9800 . no
C54 H54B 0.9800 . no
C56 H56C 0.9800 . no
C56 H56B 0.9800 . no
C56 H56A 0.9800 . no
C57 C58 1.445(11) . no
C58 H58C 0.9800 . no
C58 H58A 0.9800 . no
C58 H58B 0.9800 . no
C59 C60 1.446(9) . no
C60 H60B 0.9800 . no
C60 H60C 0.9800 . no
C60 H60A 0.9800 . no
C61 C62 1.464(9) . no
C62 H62A 0.9800 . no
C62 H62B 0.9800 . no
C62 H62C 0.9800 . no

loop_
_geom_contact_atom_site_label_1
_geom_contact_atom_site_label_2
_geom_contact_distance
_geom_contact_site_symmetry_2
_geom_contact_publ_flag
Cu1 C3 4.194(5) . no
Cu1 C8 4.218(6) . no
Cu2 N3 3.635(4) . no
Cu2 C33 3.966(5) . no
Cu2 C38 3.773(6) . no
Cu3 N2 3.528(5) . no
Cu3 C7 3.976(5) . no
Cu3 C10 3.895(6) . no
Cu4 C10 3.979(5) . no
Cu4 P1 4.0712(14) . no
Cu5 N6 3.550(5) . no
Cu5 C13 4.121(5) . no
Cu5 C56 3.961(6) 2_665 no
Cu5 C18 4.179(6) . no
Cu6 C58 4.185(8) . no
Cu6 C17 3.950(5) . no
Cu6 C20 3.789(5) . no
Cu6 N5 3.804(4) . no
Cu7 C27 3.933(5) . no
Cu7 C30 3.850(6) . no
Cu7 N8 3.827(5) . no
Cu8 C28 3.895(6) . no
Cu8 N7 3.627(4) . no
Cu8 C23 4.022(5) . no
Cu8 C54 4.195(6) 2_665 no
Cu9 C40 3.709(6) . no
Cu9 C26 3.670(5) 2_765 no
Cu9 C29 3.966(6) 2_765 no
Cu9 C37 3.876(4) . no
Cu9 C28 4.157(6) . no
Cu10 C52 3.977(6) 1_645 no
Cu10 C54 3.568(6) 2_765 no
Cu10 C53 4.035(6) 2_765 no
Cu10 C39 3.429(6) 2_766 no
Cu1 H48C 3.5300 . no
Cu1 H8A 3.4600 . no
Cu1 H62A 3.7200 . no
Cu2 H38A 2.9100 . no
Cu2 H8B 3.5800 . no
Cu3 H10B 3.0600 . no
Cu3 H40A 3.5300 . no
Cu4 H54C 3.6600 2_665 no
Cu4 H18C 3.5800 . no
Cu4 H10B 3.2500 . no
Cu5 H56A 3.4700 2_665 no
Cu5 H18C 3.4000 . no
Cu5 H56B 3.5300 2_665 no
Cu6 H20B 2.9500 . no
Cu6 H58C 3.3900 . no
Cu7 H60B 3.6400 2_666 no
Cu7 H30C 3.0200 . no
Cu7 H56B 3.4500 2_665 no
Cu8 H54C 3.3900 2_665 no
Cu8 H28B 3.0500 . no
Cu9 H40C 2.8800 . no
Cu9 H28C 3.3500 . no
Cu9 H26 2.7500 2_765 no
Cu9 H29C 3.0800 2_765 no
Cu9 H39C 3.4800 2_766 no
Cu10 H16 3.5200 1_645 no
Cu10 H20A 3.5100 1_645 no
Cu10 H52A 3.0100 1_645 no
Cu10 H39A 2.6400 2_766 no
Cu10 H39C 3.3600 2_766 no
Cu10 H54A 3.1400 2_765 no
Cu10 H54B 3.2200 2_765 no
Cl1 Cl2 3.6065(15) . no
Cl1 N8 3.475(5) . no
Cl1 C54 3.631(6) 2_665 no
Cl1 C56 3.488(6) 2_665 no
Cl2 P2 3.7241(16) . no
Cl2 Cl1 3.6065(15) . no
Cl3 N6 3.445(5) . no
Cl4 N2 3.426(4) . no
Cl4 P3 3.7498(16) . no
Cl5 N1 3.444(5) . no
Cl5 C62 3.639(7) . no
Cl5 N1 3.487(5) 2_576 no
Cl6 Cl7 3.4776(18) . no
Cl7 C48 3.369(6) 1_655 no
Cl7 C47 3.376(5) 1_655 no
Cl7 Cl6 3.4776(18) . no
Cl8 C58 3.598(9) 1_645 no
Cl8 C44 3.588(8) 2_766 no
Cl1 H56A 2.9700 2_665 no
Cl1 H54C 2.6600 2_665 no
Cl2 H10B 3.0400 . no
Cl2 H46A 2.9000 2_666 no
Cl2 H9C 2.9400 2_666 no
Cl3 H60B 3.1400 2_666 no
Cl3 H52C 2.9700 2_675 no
Cl4 H60A 2.8700 2_666 no
Cl4 H58C 3.0900 . no
Cl5 H62A 2.9300 . no
Cl5 H38C 2.9800 2_676 no
Cl5 H34 2.8400 2_676 no
Cl6 H19B 2.8400 1_645 no
Cl6 H28C 2.8700 . no
Cl6 H42B 2.9000 2_666 no
Cl6 H16 2.8500 1_645 no
Cl6 H30A 2.8700 2_765 no
Cl7 H46C 3.1100 2_766 no
Cl7 H48B 3.0700 1_655 no
Cl7 H36 3.1400 2_766 no
Cl7 H54A 2.9500 2_765 no
Cl8 H52A 3.0300 1_645 no
Cl8 H9B 2.7900 2_766 no
Cl8 H44B 2.7400 2_766 no
Cl8 H46B 2.9300 2_766 no
Cl8 H54B 3.0000 2_765 no
P1 Cu4 4.0712(14) . no
P1 N1 3.454(5) . no
P1 C8 3.545(6) . no
P1 C20 3.611(5) . no
P2 C10 3.650(5) . no
P2 C11 2.968(5) . no
P2 Cu5 3.8893(13) . no
P2 Cu6 3.6407(13) . no
P2 Cl2 3.7241(16) . no
P2 P6 3.7648(16) . no
P2 N2 3.535(5) . no
P3 Cu2 3.5345(13) . no
P3 Cu3 4.0334(13) . no
P3 Cl4 3.7498(16) . no
P3 C1 2.955(4) . no
P4 C40 3.465(5) . no
P4 C28 3.600(5) . no
P5 C30 3.695(6) . no
P5 Cu3 3.5900(13) . no
P6 C38 3.553(6) . no
P6 P2 3.7648(16) . no
P6 Cu8 3.6222(14) . no
P1 H20C 3.1900 . no
P1 H8A 3.1100 . no
P2 H10B 3.1600 . no
P3 H20B 3.1100 . no
P4 H40C 3.0400 . no
P4 H28C 3.1800 . no
P6 H38A 3.1000 . no
N1 Cl5 3.444(5) . no
N1 P1 3.454(5) . no
N1 Cl5 3.487(5) 2_576 no
N2 Cu3 3.528(5) . no
N2 Cl4 3.426(4) . no
N2 P2 3.535(5) . no
N2 C33 3.442(7) . no
N3 Cu2 3.635(4) . no
N5 C56 3.309(7) 2_665 no
N5 Cu6 3.804(4) . no
N5 C13 3.431(6) . no
N6 C17 3.421(6) . no
N6 Cu5 3.550(5) . no
N6 Cl3 3.445(5) . no
N6 C58 3.416(10) . no
N7 Cu8 3.627(4) . no
N8 C28 3.375(8) . no
N8 Cl1 3.475(5) . no
N8 Cu7 3.827(5) . no
N9 C52 3.315(9) 2_675 no
N9 C60 3.210(10) 2_666 no
N9 C50 3.406(11) 2_675 no
N9 C51 3.282(9) 2_675 no
N9 C49 3.236(10) 2_675 no
N9 C59 3.191(10) 2_666 no
N11 C9 3.418(9) . no
N2 H8B 2.9200 . no
N3 H40A 2.9400 . no
N4 H10C 2.9500 . no
N4 H18C 2.9000 . no
N5 H56A 2.7500 2_665 no
N6 H58C 2.8100 . no
N7 H56B 2.9100 2_665 no
N8 H28B 2.8000 . no
N9 H60B 2.8300 2_666 no
N10 H50C 2.7900 2_566 no
N10 H19A 2.9000 1_546 no
N10 H50B 2.7800 1_546 no
N10 H18A 2.8000 2_566 no
N10 H29B 2.8800 1_456 no
N11 H9A 2.5800 . no
N11 H56C 2.7800 2_666 no
N11 H58B 2.8600 2_676 no
N11 H19C 2.5800 2_576 no
C3 Cu1 4.194(5) . no
C4 C61 3.484(8) . no
C6 C45 3.497(7) . no
C7 Cu3 3.976(5) . no
C8 C43 3.491(9) . no
C8 Cu1 4.218(6) . no
C8 P1 3.545(6) . no
C9 N11 3.418(9) . no
C9 C55 3.555(8) 2_666 no
C10 Cu4 3.979(5) . no
C10 Cu3 3.895(6) . no
C10 C47 3.517(8) . no
C10 P2 3.650(5) . no
C13 C49 3.454(6) . no
C13 Cu5 4.121(5) . no
C13 N5 3.431(6) . no
C14 C49 3.372(7) . no
C14 C61 3.557(8) 2_576 no
C14 C50 3.413(8) . no
C16 C51 3.431(8) . no
C17 N6 3.421(6) . no
C17 Cu6 3.950(5) . no
C17 C51 3.570(7) . no
C18 Cu5 4.179(6) . no
C18 C47 3.437(7) . no
C20 Cu6 3.789(5) . no
C20 P1 3.611(5) . no
C20 C44 3.305(11) 2_676 no
C23 C55 3.567(7) . no
C23 Cu8 4.022(5) . no
C26 Cu9 3.670(5) 2_765 no
C27 Cu7 3.933(5) . no
C28 P4 3.600(5) . no
C28 Cu9 4.157(6) . no
C28 N8 3.375(8) . no
C28 C42 3.361(8) 2_666 no
C28 C55 3.432(8) . no
C28 Cu8 3.895(6) . no
C29 Cu9 3.966(6) 2_765 no
C30 Cu7 3.850(6) . no
C30 P5 3.695(6) . no
C33 Cu2 3.966(5) . no
C33 N2 3.442(7) . no
C33 C48 3.451(8) 1_655 no
C34 C48 3.240(8) 1_655 no
C37 Cu9 3.876(4) . no
C38 P6 3.553(6) . no
C38 C62 3.598(8) 2_676 no
C38 Cu2 3.773(6) . no
C39 Cu10 3.429(6) 2_766 no
C40 Cu9 3.709(6) . no
C40 P4 3.465(5) . no
C42 C28 3.361(8) 2_666 no
C43 C8 3.491(9) . no
C44 Cl8 3.588(8) 2_766 no
C44 C20 3.305(11) 2_676 no
C45 C6 3.497(7) . no
C47 Cl7 3.376(5) 1_455 no
C47 C10 3.517(8) . no
C47 C18 3.437(7) . no
C48 Cl7 3.369(6) 1_455 no
C48 C33 3.451(8) 1_455 no
C48 C34 3.240(8) 1_455 no
C49 C14 3.372(7) . no
C49 N9 3.236(10) 2_675 no
C49 C56 3.521(8) 2_665 no
C49 C13 3.454(6) . no
C50 N9 3.406(11) 2_675 no
C50 C14 3.413(8) . no
C51 C16 3.431(8) . no
C51 N9 3.282(9) 2_675 no
C51 C17 3.570(7) . no
C51 C58 3.464(11) . no
C52 N9 3.315(9) 2_675 no
C52 Cu10 3.977(6) 1_465 no
C53 C55 3.516(8) 2_665 no
C53 Cu10 4.035(6) 2_765 no
C54 Cu8 4.195(6) 2_665 no
C54 Cl1 3.631(6) 2_665 no
C54 Cu10 3.568(6) 2_765 no
C55 C53 3.516(8) 2_665 no
C55 C9 3.555(8) 2_666 no
C55 C23 3.567(7) . no
C55 C28 3.432(8) . no
C56 Cu5 3.961(6) 2_665 no
C56 Cl1 3.488(6) 2_665 no
C56 C49 3.521(8) 2_665 no
C56 N5 3.309(7) 2_665 no
C58 C51 3.464(11) . no
C58 N6 3.416(10) . no
C58 Cu6 4.185(8) . no
C58 Cl8 3.598(9) 1_465 no
C59 N9 3.191(10) 2_666 no
C60 N9 3.210(10) 2_666 no
C61 C4 3.484(8) . no
C61 C14 3.557(8) 2_576 no
C62 Cl5 3.639(7) . no
C62 C38 3.598(8) 2_676 no
C1 H10B 2.9500 . no
C1 H8B 2.7600 . no
C1 H10C 2.8000 . no
C1 H8A 3.0200 . no
C11 H20B 2.7200 . no
C11 H20C 2.9900 . no
C11 H18C 2.7900 . no
C11 H18B 3.0300 . no
C14 H50B 3.0600 . no
C16 H42B 3.0700 2_576 no
C20 H44A 2.5500 2_676 no
C21 H28C 3.0000 . no
C21 H30B 2.8300 . no
C21 H30C 2.9600 . no
C21 H28B 2.7200 . no
C25 H30B 3.0500 2_765 no
C28 H42C 3.0000 2_666 no
C31 H40C 3.0400 . no
C31 H40A 2.7400 . no
C31 H38A 3.0200 . no
C31 H38B 2.8000 . no
C33 H48B 2.8600 1_655 no
C34 H48C 2.9900 1_655 no
C34 H48B 3.0400 1_655 no
C36 H46C 3.0900 . no
C41 H39B 2.9400 1_455 no
C42 H28C 2.8100 2_666 no
C43 H8B 3.0400 . no
C44 H20A 3.0500 2_676 no
C47 H18C 2.9600 . no
C47 H10C 2.7500 . no
C47 H18B 3.0100 . no
C48 H18B 2.9800 . no
C49 H56A 3.0200 2_665 no
C51 H58C 3.0800 . no
C51 H58A 3.0000 . no
C59 H29B 3.0700 1_456 no
C60 H38B 3.0900 2_666 no
C61 H19C 3.1000 2_576 no
C62 H38C 2.9700 2_676 no
H4 H8C 2.3100 . no
H4 H9B 2.5600 . no
H6 H10A 2.3000 . no
H6 H9C 2.3700 . no
H8A P1 3.1100 . no
H8A C1 3.0200 . no
H8A Cu1 3.4600 . no
H8B Cu2 3.5800 . no
H8B N2 2.9200 . no
H8B C1 2.7600 . no
H8B C43 3.0400 . no
H8C H4 2.3100 . no
H9A N11 2.5800 . no
H9A H56C 2.4800 2_666 no
H9B Cl8 2.7900 2_766 no
H9B H58B 2.5900 2_676 no
H9B H4 2.5600 . no
H9C Cl2 2.9400 2_666 no
H9C H6 2.3700 . no
H10A H6 2.3000 . no
H10B P2 3.1600 . no
H10B Cu3 3.0600 . no
H10B Cl2 3.0400 . no
H10B Cu4 3.2500 . no
H10B C1 2.9500 . no
H10C N4 2.9500 . no
H10C C1 2.8000 . no
H10C C47 2.7500 . no
H14 H19C 2.6000 . no
H14 H18A 2.3100 . no
H16 Cu10 3.5200 1_465 no
H16 H20A 2.2800 . no
H16 Cl6 2.8500 1_465 no
H16 H19B 2.3600 . no
H18A H14 2.3100 . no
H18A N10 2.8000 2_566 no
H18B C11 3.0300 . no
H18B C47 3.0100 . no
H18B C48 2.9800 . no
H18B H48C 2.5300 . no
H18C C11 2.7900 . no
H18C C47 2.9600 . no
H18C N4 2.9000 . no
H18C Cu5 3.4000 . no
H18C Cu4 3.5800 . no
H19A N10 2.9000 1_564 no
H19A H50B 2.4400 . no
H19B H16 2.3600 . no
H19B Cl6 2.8400 1_465 no
H19C C61 3.1000 2_576 no
H19C N11 2.5800 2_576 no
H19C H14 2.6000 . no
H20A H16 2.2800 . no
H20A Cu10 3.5100 1_465 no
H20A C44 3.0500 2_676 no
H20A H44A 2.3700 2_676 no
H20B Cu6 2.9500 . no
H20B H44A 2.5600 2_676 no
H20B C11 2.7200 . no
H20B P3 3.1100 . no
H20C P1 3.1900 . no
H20C C11 2.9900 . no
H20C H44A 2.3000 2_676 no
H24 H28A 2.3300 . no
H26 Cu9 2.7500 2_765 no
H26 H30A 2.2800 . no
H26 H29C 2.3800 . no
H28A H24 2.3300 . no
H28A H42C 2.5600 2_666 no
H28B Cu8 3.0500 . no
H28B N8 2.8000 . no
H28B C21 2.7200 . no
H28C C42 2.8100 2_666 no
H28C Cu9 3.3500 . no
H28C C21 3.0000 . no
H28C P4 3.1800 . no
H28C H42B 2.5600 2_666 no
H28C Cl6 2.8700 . no
H29B N10 2.8800 1_654 no
H29B C59 3.0700 1_654 no
H29C H26 2.3800 . no
H29C Cu9 3.0800 2_765 no
H30A Cl6 2.8700 2_765 no
H30A H26 2.2800 . no
H30B C21 2.8300 . no
H30B C25 3.0500 2_765 no
H30C C21 2.9600 . no
H30C Cu7 3.0200 . no
H34 H39B 2.4100 . no
H34 Cl5 2.8400 2_676 no
H34 H38C 2.3000 . no
H36 Cl7 3.1400 2_766 no
H36 H40B 2.3200 . no
H36 H39C 2.4700 . no
H38A Cu2 2.9100 . no
H38A P6 3.1000 . no
H38A C31 3.0200 . no
H38B C60 3.0900 2_666 no
H38B C31 2.8000 . no
H38C Cl5 2.9800 2_676 no
H38C C62 2.9800 2_676 no
H38C H34 2.3000 . no
H39A Cu10 2.6400 2_766 no
H39B C41 2.9400 1_655 no
H39B H34 2.4100 . no
H39C H40C 2.5000 2_766 no
H39C Cu10 3.3600 2_766 no
H39C Cu9 3.4800 2_766 no
H39C H36 2.4700 . no
H40A N3 2.9400 . no
H40A C31 2.7400 . no
H40A Cu3 3.5300 . no
H40B H36 2.3200 . no
H40C P4 3.0400 . no
H40C C31 3.0400 . no
H40C Cu9 2.8800 . no
H40C H39C 2.5000 2_766 no
H42B C16 3.0700 2_576 no
H42B Cl6 2.9000 2_666 no
H42B H28C 2.5600 2_666 no
H42C C28 3.0000 2_666 no
H42C H28A 2.5600 2_666 no
H44A H20C 2.3000 2_676 no
H44A H20B 2.5600 2_676 no
H44A C20 2.5500 2_676 no
H44A H20A 2.3700 2_676 no
H44B Cl8 2.7400 2_766 no
H46A Cl2 2.9000 2_666 no
H46B Cl8 2.9300 2_766 no
H46C Cl7 3.1100 2_766 no
H46C C36 3.0900 . no
H48B C33 2.8600 1_455 no
H48B C34 3.0400 1_455 no
H48B Cl7 3.0700 1_455 no
H48C Cu1 3.5300 . no
H48C C34 2.9900 1_455 no
H48C H18B 2.5300 . no
H50A N11 2.5100 1_554 no
H50B N10 2.7800 1_564 no
H50B C14 3.0600 . no
H50B H19A 2.4400 . no
H50C N10 2.7900 2_566 no
H52A Cu10 3.0100 1_465 no
H52A Cl8 3.0300 1_465 no
H52C Cl3 2.9700 2_675 no
H52C H60B 2.6000 1_564 no
H54A Cu10 3.1400 2_765 no
H54A Cl7 2.9500 2_765 no
H54B Cl8 3.0000 2_765 no
H54B Cu10 3.2200 2_765 no
H54C Cu4 3.6600 2_665 no
H54C Cl1 2.6600 2_665 no
H54C Cu8 3.3900 2_665 no
H56A Cu5 3.4700 2_665 no
H56A C49 3.0200 2_665 no
H56A N5 2.7500 2_665 no
H56A Cl1 2.9700 2_665 no
H56B Cu5 3.5300 2_665 no
H56B Cu7 3.4500 2_665 no
H56B N7 2.9100 2_665 no
H56C H9A 2.4800 2_666 no
H56C N11 2.7800 2_666 no
H58A C51 3.0000 . no
H58B N11 2.8600 2_676 no
H58B H9B 2.5900 2_676 no
H58C N6 2.8100 . no
H58C Cl4 3.0900 . no
H58C C51 3.0800 . no
H58C Cu6 3.3900 . no
H60A Cl4 2.8700 2_666 no
H60B Cu7 3.6400 2_666 no
H60B Cl3 3.1400 2_666 no
H60B N9 2.8300 2_666 no
H60B H52C 2.6000 1_546 no
H62A Cu1 3.7200 . no
H62A Cl5 2.9300 . no

loop_
_geom_hbond_atom_site_label_D
_geom_hbond_atom_site_label_H
_geom_hbond_atom_site_label_A
_geom_hbond_distance_DH
_geom_hbond_distance_HA
_geom_hbond_distance_DA
_geom_hbond_angle_DHA
_geom_hbond_site_symmetry_A
_geom_hbond_publ_flag
C9 H9A N11 0.9800 2.5800 3.418(9) 144.00 . yes
C9 H9B Cl8 0.9800 2.7900 3.742(6) 163.00 2_766 yes
C19 H19C N11 0.9800 2.5800 3.526(9) 161.00 2_576 yes
C44 H44B Cl8 0.9800 2.7400 3.588(8) 145.00 2_766 yes
C50 H50A N11 0.9800 2.5100 3.485(8) 171.00 1_554 yes

loop_
_geom_torsion_atom_site_label_1
_geom_torsion_atom_site_label_2
_geom_torsion_atom_site_label_3
_geom_torsion_atom_site_label_4
_geom_torsion
_geom_torsion_site_symmetry_1
_geom_torsion_site_symmetry_2
_geom_torsion_site_symmetry_4
_geom_torsion_publ_flag
N1 Cu1 P1 C11 154.9(3) . . . no
Cl5 Cu1 P1 C11 34.7(2) 2_576 . . no
P1 Cu1 Cl5 Cu1 128.14(5) 2_576 2_576 . no
Cl5 Cu1 P1 C1 94.6(2) . . . no
N1 Cu1 P1 C1 -22.5(3) . . . no
Cl5 Cu1 P1 C1 -142.7(2) 2_576 . . no
Cl5 Cu1 P1 C11 -88.0(2) . . . no
N1 Cu1 Cl5 Cu1 -110.21(14) . . 2_576 no
Cl5 Cu1 Cl5 Cu1 0.02(10) 2_576 . 2_576 no
Cl5 Cu1 Cl5 Cu1 -0.03(11) 2_576 2_576 . no
N1 Cu1 Cl5 Cu1 -108.42(15) 2_576 2_576 . no
P1 Cu1 Cl5 Cu1 128.00(5) . . 2_576 no
N2 Cu2 P2 Cu3 -92.66(15) . . . no
Cl4 Cu2 P2 Cu4 95.56(6) . . . no
P6 Cu2 Cl4 Cu6 86.09(6) . . . no
N2 Cu2 Cl4 Cu6 -146.99(14) . . . no
N2 Cu2 P2 P3 137.32(15) . . . no
P6 Cu2 P2 P3 -99.45(6) . . . no
Cl4 Cu2 P2 C1 -89.7(2) . . . no
P6 Cu2 P2 C1 145.6(2) . . . no
P6 Cu2 P2 Cu4 -29.15(7) . . . no
P2 Cu2 Cl4 Cu6 -33.33(6) . . . no
N2 Cu2 P2 Cu4 -152.39(15) . . . no
Cl4 Cu2 P2 P3 25.27(7) . . . no
Cl4 Cu2 P2 Cu3 155.30(5) . . . no
P6 Cu2 P2 Cu3 30.58(4) . . . no
N2 Cu2 P6 Cu3 88.52(15) . . . no
Cl4 Cu2 P6 P5 -58.44(9) . . . no
P2 Cu2 P6 P5 62.18(9) . . . no
N2 Cu2 P6 P5 -179.80(16) . . . no
N2 Cu2 P6 C31 -23.7(2) . . . no
Cl4 Cu2 P6 C31 97.71(19) . . . no
P2 Cu2 P6 C31 -141.67(18) . . . no
N2 Cu2 P2 C1 22.4(3) . . . no
P2 Cu2 P6 Cu3 -29.50(4) . . . no
Cl4 Cu2 P6 Cu3 -150.12(5) . . . no
N3 Cu3 P6 Cu2 -95.37(15) . . . no
P2 Cu3 P6 Cu2 30.80(5) . . . no
P6 Cu3 P2 Cu2 -29.40(4) . . . no
N3 Cu3 P2 C1 -27.9(2) . . . no
Cl2 Cu3 P2 Cu2 -144.66(5) . . . no
N3 Cu3 P2 Cu4 -135.64(16) . . . no
Cl2 Cu3 P2 P3 -59.24(9) . . . no
P6 Cu3 P2 P3 56.02(9) . . . no
N3 Cu3 P2 P3 -179.90(18) . . . no
Cl2 Cu3 P2 C1 92.73(19) . . . no
P6 Cu3 P2 C1 -152.02(19) . . . no
P6 Cu3 Cl2 Cu8 -22.23(6) . . . no
Cl2 Cu3 P6 Cu2 143.62(5) . . . no
P6 Cu3 P2 Cu4 100.28(5) . . . no
P2 Cu3 Cl2 Cu4 14.47(5) . . . no
P6 Cu3 Cl2 Cu4 -99.42(4) . . . no
Cl2 Cu3 P6 P5 15.96(7) . . . no
P2 Cu3 P6 P5 -96.86(6) . . . no
N3 Cu3 P2 Cu2 94.67(16) . . . no
Cl2 Cu3 P2 Cu4 -14.97(5) . . . no
N3 Cu3 Cl2 Cu8 -144.32(15) . . . no
P2 Cu3 P6 C31 150.06(18) . . . no
N3 Cu3 P6 C31 23.9(2) . . . no
N3 Cu3 Cl2 Cu4 138.50(14) . . . no
P2 Cu3 Cl2 Cu8 91.66(5) . . . no
N3 Cu3 P6 P5 136.97(15) . . . no
Cl2 Cu3 P6 C31 -97.12(18) . . . no
P2 Cu4 Cl1 Cu5 -41.76(8) . . . no
Cl2 Cu4 Cl1 Cu7 -76.16(5) . . . no
P2 Cu4 Cl1 Cu7 28.20(9) . . . no
P3 Cu4 P2 Cu2 -92.21(6) . . . no
P3 Cu4 Cl1 Cu7 69.13(5) . . . no
N4 Cu4 Cl1 Cu7 179.04(14) . . . no
P3 Cu4 Cl1 Cu5 -0.83(4) . . . no
N4 Cu4 Cl1 Cu5 109.08(14) . . . no
Cl1 Cu4 P2 Cu2 -35.86(10) . . . no
Cl2 Cu4 P2 Cu2 66.74(6) . . . no
P3 Cu4 Cl1 Cu8 122.28(4) . . . no
N4 Cu4 Cl1 Cu8 -127.81(14) . . . no
Cl2 Cu4 P2 C1 -108.97(17) . . . no
Cl1 Cu4 P3 Cu5 0.88(5) . . . no
P2 Cu4 P3 Cu5 146.37(6) . . . no
N4 Cu4 P3 Cu5 -109.63(12) . . . no
P2 Cu4 Cl2 Cu3 -13.48(4) . . . no
P3 Cu4 Cl2 Cu3 13.99(8) . . . no
N4 Cu4 Cl2 Cu3 -126.73(12) . . . no
N4 Cu4 P2 Cu2 174.08(14) . . . no
Cl1 Cu4 P2 Cu3 -88.96(7) . . . no
Cl2 Cu4 P2 Cu3 13.64(4) . . . no
Cl2 Cu4 Cl1 Cu8 -23.02(4) . . . no
P2 Cu4 Cl1 Cu8 81.35(7) . . . no
N4 Cu4 P2 Cu3 120.98(14) . . . no
Cl1 Cu4 P3 P2 -145.48(5) . . . no
Cl1 Cu4 P2 P3 56.35(8) . . . no
Cl2 Cu4 P2 P3 158.95(5) . . . no
P3 Cu4 P2 C1 92.08(17) . . . no
Cl2 Cu4 P3 Cu5 110.13(8) . . . no
Cl2 Cu4 Cl1 Cu5 -146.12(4) . . . no
Cl1 Cu4 Cl2 Cu3 125.70(4) . . . no
N4 Cu4 P3 C11 13.31(19) . . . no
P2 Cu4 P3 C11 -90.70(15) . . . no
Cl1 Cu4 P3 Cu6 -48.36(7) . . . no
Cl2 Cu4 P3 Cu6 60.89(10) . . . no
P2 Cu4 P3 Cu6 97.12(7) . . . no
N4 Cu4 P3 Cu6 -158.87(12) . . . no
P3 Cu4 P2 Cu3 -145.31(6) . . . no
N4 Cu4 P2 C1 -1.6(2) . . . no
N4 Cu4 P2 P3 -93.71(14) . . . no
Cl2 Cu4 P3 C11 -126.93(15) . . . no
Cl1 Cu4 P3 C11 123.82(15) . . . no
N4 Cu4 Cl2 Cu8 131.18(12) . . . no
Cl1 Cu4 P2 C1 148.43(17) . . . no
P2 Cu4 Cl2 Cu8 -115.57(4) . . . no
P3 Cu4 Cl2 Cu8 -88.11(8) . . . no
Cl1 Cu4 Cl2 Cu8 23.61(4) . . . no
N4 Cu4 P3 P2 104.01(12) . . . no
Cl2 Cu4 P3 P2 -36.24(8) . . . no
Cl1 Cu5 Cl3 Cu6 -141.70(4) . . . no
N5 Cu5 Cl3 Cu7 -123.11(14) . . . no
Cl3 Cu5 P3 P2 -76.29(9) . . . no
P3 Cu5 Cl1 Cu8 -68.86(7) . . . no
N5 Cu5 P3 P2 157.16(16) . . . no
Cl3 Cu5 Cl1 Cu8 53.60(6) . . . no
Cl3 Cu5 P3 C11 138.9(2) . . . no
Cl1 Cu5 P3 Cu4 -0.94(5) . . . no
Cl3 Cu5 P3 Cu4 -114.39(5) . . . no
N5 Cu5 Cl1 Cu7 121.84(13) . . . no
N5 Cu5 P3 C11 12.3(3) . . . no
Cl1 Cu5 Cl3 Cu7 -12.93(5) . . . no
Cl1 Cu5 P3 C11 -107.7(2) . . . no
Cl1 Cu5 P3 P2 37.16(9) . . . no
Cl3 Cu5 Cl1 Cu7 10.74(4) . . . no
P3 Cu5 Cl1 Cu7 -111.73(5) . . . no
N5 Cu5 P3 Cu4 119.06(16) . . . no
N5 Cu5 Cl1 Cu8 164.71(13) . . . no
Cl3 Cu5 P3 Cu6 24.88(5) . . . no
N5 Cu5 P3 Cu6 -101.67(16) . . . no
P3 Cu5 Cl3 Cu7 105.55(5) . . . no
P3 Cu5 Cl3 Cu6 -23.22(5) . . . no
N5 Cu5 Cl3 Cu6 108.12(14) . . . no
N5 Cu5 Cl1 Cu4 -125.47(13) . . . no
P3 Cu5 Cl1 Cu4 0.97(5) . . . no
Cl3 Cu5 Cl1 Cu4 123.43(4) . . . no
Cl1 Cu5 P3 Cu6 138.34(5) . . . no
Cl4 Cu6 P3 Cu5 -140.04(5) . . . no
N6 Cu6 Cl3 Cu7 -166.89(15) . . . no
Cl4 Cu6 P3 C11 100.41(17) . . . no
N6 Cu6 P3 C11 -34.2(2) . . . no
P3 Cu6 Cl3 Cu5 21.13(4) . . . no
N6 Cu6 Cl3 Cu5 -100.91(14) . . . no
Cl4 Cu6 P3 Cu4 -88.10(7) . . . no
P3 Cu6 Cl3 Cu7 -44.85(7) . . . no
Cl3 Cu6 P3 Cu4 30.37(7) . . . no
Cl3 Cu6 P3 P2 101.38(6) . . . no
Cl4 Cu6 P3 P2 -17.09(7) . . . no
Cl4 Cu6 Cl3 Cu5 138.58(5) . . . no
Cl3 Cu6 P3 Cu5 -21.57(5) . . . no
Cl3 Cu6 Cl4 Cu2 -86.19(5) . . . no
N6 Cu6 P3 Cu4 137.26(14) . . . no
N6 Cu6 P3 Cu5 85.32(14) . . . no
Cl3 Cu6 P3 C11 -141.12(16) . . . no
P3 Cu6 Cl4 Cu2 30.01(6) . . . no
Cl4 Cu6 Cl3 Cu7 72.60(7) . . . no
N6 Cu6 Cl4 Cu2 165.89(14) . . . no
N6 Cu6 P3 P2 -151.73(14) . . . no
N7 Cu7 Cl1 Cu8 100.55(14) . . . no
P5 Cu7 Cl3 Cu5 -95.29(6) . . . no
P5 Cu7 Cl1 Cu5 109.32(5) . . . no
N7 Cu7 Cl1 Cu5 -123.96(14) . . . no
P5 Cu7 Cl1 Cu8 -26.17(5) . . . no
Cl3 Cu7 Cl1 Cu8 -146.67(4) . . . no
N7 Cu7 Cl3 Cu5 111.68(15) . . . no
Cl1 Cu7 Cl3 Cu5 10.76(4) . . . no
Cl3 Cu7 Cl1 Cu5 -11.17(4) . . . no
P5 Cu7 Cl3 Cu6 -42.37(8) . . . no
N7 Cu7 Cl3 Cu6 164.59(15) . . . no
N7 Cu7 Cl1 Cu4 168.05(14) . . . no
Cl3 Cu7 P5 Cu8 125.84(5) . . . no
N7 Cu7 P5 Cu8 -84.18(17) . . . no
N7 Cu7 P5 P6 172.32(17) . . . no
Cl1 Cu7 Cl3 Cu6 63.68(6) . . . no
Cl3 Cu7 Cl1 Cu4 -79.17(5) . . . no
P5 Cu7 Cl1 Cu4 41.33(6) . . . no
Cl1 Cu7 P5 Cu8 25.41(4) . . . no
Cl1 Cu7 P5 C21 136.7(2) . . . no
Cl3 Cu7 P5 C21 -122.9(2) . . . no
N7 Cu7 P5 C21 27.1(3) . . . no
Cl1 Cu7 P5 P6 -78.09(9) . . . no
Cl3 Cu7 P5 P6 22.34(11) . . . no
P5 Cu8 Cl2 Cu4 94.71(5) . . . no
N8 Cu8 P5 C21 -23.9(2) . . . no
Cl1 Cu8 P5 C21 -151.11(14) . . . no
N8 Cu8 Cl2 Cu4 -129.95(15) . . . no
N8 Cu8 Cl2 Cu3 156.80(15) . . . no
N8 Cu8 P5 P6 -140.25(15) . . . no
Cl2 Cu8 P5 P6 -13.64(8) . . . no
Cl2 Cu8 Cl1 Cu5 90.48(6) . . . no
N8 Cu8 Cl1 Cu5 -159.95(13) . . . no
Cl2 Cu8 Cl1 Cu7 141.19(4) . . . no
Cl2 Cu8 P5 C21 102.67(15) . . . no
P5 Cu8 Cl1 Cu7 27.55(4) . . . no
Cl1 Cu8 Cl2 Cu4 -23.72(4) . . . no
P5 Cu8 Cl2 Cu3 21.46(6) . . . no
P5 Cu8 Cl1 Cu4 -89.06(5) . . . no
P5 Cu8 Cl1 Cu5 -23.17(7) . . . no
Cl2 Cu8 Cl1 Cu4 24.58(4) . . . no
Cl1 Cu8 Cl2 Cu3 -96.98(5) . . . no
N8 Cu8 Cl1 Cu4 134.15(13) . . . no
N8 Cu8 Cl1 Cu7 -109.24(13) . . . no
Cl1 Cu8 P5 Cu7 -32.28(5) . . . no
Cl2 Cu8 P5 Cu7 -138.50(5) . . . no
N8 Cu8 P5 Cu7 94.90(15) . . . no
Cl1 Cu8 P5 P6 92.58(7) . . . no
Cl6 Cu9 P4 C31 132.3(2) . . . no
Cl7 Cu9 P4 C31 -38.3(2) . . . no
Cl6 Cu9 Cl7 Cu10 5.37(5) . . . no
Cl7 Cu9 Cl6 Cu10 -5.86(6) . . . no
P4 Cu9 Cl6 Cu10 -179.43(6) . . . no
Cl7 Cu9 P4 C21 161.1(2) . . . no
P4 Cu9 Cl7 Cu10 177.32(7) . . . no
Cl6 Cu9 P4 C21 -28.3(2) . . . no
Cl6 Cu10 Cl7 Cu9 -5.44(5) . . . no
Cl7 Cu10 Cl6 Cu9 5.28(5) . . . no
Cl8 Cu10 Cl6 Cu9 -169.58(10) . . . no
Cl8 Cu10 Cl7 Cu9 170.60(8) . . . no
C11 P1 C1 C2 173.3(4) . . . no
Cu1 P1 C1 C2 -8.7(5) . . . no
C1 P1 C11 P3 1.3(3) . . . no
Cu1 P1 C11 C12 12.5(5) . . . no
C11 P1 C1 P2 -0.8(3) . . . no
C1 P1 C11 C12 -169.7(4) . . . no
Cu1 P1 C1 P2 177.22(16) . . . no
Cu1 P1 C11 P3 -176.51(14) . . . no
Cu3 P2 P3 Cu5 5.86(12) . . . no
Cu2 P2 C1 C2 -58.1(4) . . . no
P3 P2 C1 P1 0.1(3) . . . no
P3 P2 C1 C2 -174.3(3) . . . no
Cu2 P2 C1 P1 116.3(2) . . . no
Cu3 P2 C1 P1 -158.97(18) . . . no
Cu4 P2 C1 P1 -68.6(3) . . . no
Cu2 P2 P3 Cu4 116.40(5) . . . no
Cu3 P2 C1 C2 26.7(4) . . . no
Cu4 P2 C1 C2 117.1(3) . . . no
C1 P2 P3 C11 0.6(2) . . . no
Cu3 P2 P3 Cu4 48.19(7) . . . no
C1 P2 P3 Cu5 -150.92(17) . . . no
Cu3 P2 P3 Cu6 -73.06(9) . . . no
Cu3 P2 P3 C11 157.38(17) . . . no
Cu2 P2 P3 Cu5 74.07(8) . . . no
Cu2 P2 P3 Cu6 -4.85(7) . . . no
Cu2 P2 P3 C11 -134.41(16) . . . no
C1 P2 P3 Cu6 130.16(16) . . . no
Cu4 P2 P3 Cu5 -42.32(7) . . . no
C1 P2 P3 Cu4 -108.60(16) . . . no
Cu4 P2 P3 C11 109.19(16) . . . no
Cu4 P2 P3 Cu6 -121.24(6) . . . no
Cu6 P3 C11 P1 -124.0(2) . . . no
P2 P3 C11 P1 -1.2(3) . . . no
Cu5 P3 C11 C12 -37.5(4) . . . no
P2 P3 C11 C12 170.4(3) . . . no
Cu4 P3 C11 C12 -125.1(3) . . . no
Cu5 P3 C11 P1 150.99(17) . . . no
Cu4 P3 C11 P1 63.4(3) . . . no
Cu6 P3 C11 C12 47.6(4) . . . no
C21 P4 C31 C32 174.6(4) . . . no
Cu9 P4 C31 P6 -168.26(16) . . . no
C31 P4 C21 C22 -174.4(4) . . . no
C31 P4 C21 P5 3.1(3) . . . no
Cu9 P4 C21 C22 -10.8(5) . . . no
Cu9 P4 C21 P5 166.68(15) . . . no
Cu9 P4 C31 C32 9.8(5) . . . no
C21 P4 C31 P6 -3.4(3) . . . no
C21 P5 P6 C31 -0.4(2) . . . no
C21 P5 P6 Cu3 -127.35(16) . . . no
Cu8 P5 P6 Cu2 -73.68(9) . . . no
Cu8 P5 P6 Cu3 -1.32(8) . . . no
P6 P5 C21 C22 175.9(3) . . . no
Cu8 P5 C21 C22 53.8(4) . . . no
Cu8 P5 P6 C31 125.65(16) . . . no
Cu7 P5 P6 C31 -151.44(17) . . . no
Cu7 P5 C21 P4 151.23(17) . . . no
Cu8 P5 C21 P4 -123.8(2) . . . no
P6 P5 C21 P4 -1.7(3) . . . no
C21 P5 P6 Cu2 160.29(16) . . . no
Cu7 P5 P6 Cu2 9.24(13) . . . no
Cu7 P5 P6 Cu3 81.60(9) . . . no
Cu7 P5 C21 C22 -31.2(4) . . . no
Cu3 P6 C31 C32 -59.2(4) . . . no
Cu2 P6 C31 P4 -159.43(17) . . . no
Cu3 P6 C31 P4 118.8(2) . . . no
P5 P6 C31 C32 -175.6(3) . . . no
Cu2 P6 C31 C32 22.6(5) . . . no
P5 P6 C31 P4 2.4(3) . . . no
P2 C1 C2 C7 -81.6(5) . . . no
P1 C1 C2 C3 -77.3(5) . . . no
P2 C1 C2 C3 96.8(5) . . . no
P1 C1 C2 C7 104.4(5) . . . no
C1 C2 C3 C4 -176.2(4) . . . no
C1 C2 C3 C8 4.3(7) . . . no
C7 C2 C3 C4 2.1(7) . . . no
C1 C2 C7 C6 176.3(4) . . . no
C1 C2 C7 C10 -4.0(7) . . . no
C3 C2 C7 C6 -2.0(7) . . . no
C3 C2 C7 C10 177.6(5) . . . no
C7 C2 C3 C8 -177.3(5) . . . no
C2 C3 C4 C5 -1.1(7) . . . no
C8 C3 C4 C5 178.3(5) . . . no
C3 C4 C5 C9 -179.3(5) . . . no
C3 C4 C5 C6 0.0(7) . . . no
C4 C5 C6 C7 0.1(7) . . . no
C9 C5 C6 C7 179.5(5) . . . no
C5 C6 C7 C10 -178.8(5) . . . no
C5 C6 C7 C2 0.9(7) . . . no
P3 C11 C12 C13 89.5(5) . . . no
P3 C11 C12 C17 -86.1(4) . . . no
P1 C11 C12 C17 84.8(5) . . . no
P1 C11 C12 C13 -99.5(4) . . . no
C17 C12 C13 C18 -175.7(4) . . . no
C11 C12 C17 C16 171.3(4) . . . no
C11 C12 C13 C14 -171.5(4) . . . no
C11 C12 C13 C18 8.6(6) . . . no
C11 C12 C17 C20 -8.3(6) . . . no
C17 C12 C13 C14 4.2(6) . . . no
C13 C12 C17 C16 -4.5(6) . . . no
C13 C12 C17 C20 175.9(4) . . . no
C12 C13 C14 C15 0.2(7) . . . no
C18 C13 C14 C15 -180.0(5) . . . no
C13 C14 C15 C19 174.2(5) . . . no
C13 C14 C15 C16 -4.1(7) . . . no
C19 C15 C16 C17 -174.5(5) . . . no
C14 C15 C16 C17 3.8(8) . . . no
C15 C16 C17 C12 0.4(7) . . . no
C15 C16 C17 C20 -180.0(5) . . . no
P4 C21 C22 C27 -101.0(5) . . . no
P4 C21 C22 C23 83.0(5) . . . no
P5 C21 C22 C23 -94.4(5) . . . no
P5 C21 C22 C27 81.6(5) . . . no
C21 C22 C23 C24 174.3(4) . . . no
C27 C22 C23 C28 177.8(5) . . . no
C21 C22 C27 C26 -174.4(5) . . . no
C21 C22 C27 C30 6.2(7) . . . no
C23 C22 C27 C26 1.6(7) . . . no
C23 C22 C27 C30 -177.8(5) . . . no
C21 C22 C23 C28 -6.2(7) . . . no
C27 C22 C23 C24 -1.7(7) . . . no
C28 C23 C24 C25 179.9(5) . . . no
C22 C23 C24 C25 -0.6(7) . . . no
C23 C24 C25 C26 2.9(8) . . . no
C23 C24 C25 C29 -177.8(5) . . . no
C24 C25 C26 C27 -3.1(9) . . . no
C29 C25 C26 C27 177.6(6) . . . no
C25 C26 C27 C22 0.9(8) . . . no
C25 C26 C27 C30 -179.7(5) . . . no
P4 C31 C32 C33 108.9(5) . . . no
P4 C31 C32 C37 -72.9(5) . . . no
P6 C31 C32 C33 -73.1(5) . . . no
P6 C31 C32 C37 105.0(5) . . . no
C31 C32 C33 C34 177.7(4) . . . no
C31 C32 C33 C38 -5.7(7) . . . no
C37 C32 C33 C34 -0.5(7) . . . no
C37 C32 C33 C38 176.2(5) . . . no
C31 C32 C37 C36 -179.1(4) . . . no
C31 C32 C37 C40 1.3(7) . . . no
C33 C32 C37 C36 -1.0(7) . . . no
C33 C32 C37 C40 179.5(5) . . . no
C32 C33 C34 C35 1.2(7) . . . no
C38 C33 C34 C35 -175.5(5) . . . no
C33 C34 C35 C36 -0.6(7) . . . no
C33 C34 C35 C39 178.4(5) . . . no
C34 C35 C36 C37 -0.9(7) . . . no
C39 C35 C36 C37 -179.9(5) . . . no
C35 C36 C37 C32 1.7(7) . . . no
C35 C36 C37 C40 -178.7(5) . . . no
